data_7230258
loop_
_publ_author_name
'Jin, Jun-Ling'
'Shen, Yang-Lin'
'Xie, Yun-Peng'
'Lu, Xing'

_publ_section_title
;
 Silver ethynide clusters constructed with fluorinated \b-diketonate
 ligands
;
_journal_issue 14
_journal_name_full CrystEngComm
_journal_page_first 2036
_journal_paper_doi 10.1039/C8CE00243F
_journal_volume 20
_journal_year 2018
_chemical_formula_sum 'C88 H110 Ag17 F21 O10'
_chemical_formula_weight 3560.54
_space_group_crystal_system triclinic
_space_group_IT_number 2
_space_group_name_Hall '-P 1'
_space_group_name_H-M_alt 'P -1'
_symmetry_space_group_name_Hall '-P 1'
_symmetry_space_group_name_H-M 'P -1'
_atom_sites_solution_hydrogens geom
_audit_creation_method SHELXL-2014/7
_audit_update_record
;
2017-11-07 deposited with the CCDC.
2018-03-05 downloaded from the CCDC.
;
_cell_angle_alpha 69.198(2)
_cell_angle_beta 73.412(2)
_cell_angle_gamma 68.675(2)
_cell_formula_units_Z 2
_cell_length_a 14.4518(11)
_cell_length_b 18.0340(14)
_cell_length_c 24.8520(19)
_cell_measurement_reflns_used 9031
_cell_measurement_temperature 173(2)
_cell_measurement_theta_max 25.4538
_cell_measurement_theta_min 2.9262
_cell_volume 5548.6(7)
_computing_cell_refinement 'SAINT (Bruker, 2014)'
_computing_data_collection 'Apex2 (Bruker, 2014)'
_computing_data_reduction 'SAINT (Bruker, 2014)'
_computing_structure_refinement 'SHELXL-2014/7 (Sheldrick, 2014)'
_computing_structure_solution 'SHELXTL XT-2014/4 (Sheldrick, 2014)'
_diffrn_ambient_temperature 173(2)
_diffrn_measured_fraction_theta_full 0.989
_diffrn_measured_fraction_theta_max 0.989
_diffrn_measurement_device_type 'Bruker D8 Quest'
_diffrn_measurement_method \w
_diffrn_radiation_type MoK\a
_diffrn_radiation_wavelength 0.71073
_diffrn_reflns_av_R_equivalents 0.0237
_diffrn_reflns_av_unetI/netI 0.0363
_diffrn_reflns_Laue_measured_fraction_full 0.989
_diffrn_reflns_Laue_measured_fraction_max 0.989
_diffrn_reflns_limit_h_max 17
_diffrn_reflns_limit_h_min -15
_diffrn_reflns_limit_k_max 21
_diffrn_reflns_limit_k_min -21
_diffrn_reflns_limit_l_max 29
_diffrn_reflns_limit_l_min -24
_diffrn_reflns_number 36908
_diffrn_reflns_point_group_measured_fraction_full 0.989
_diffrn_reflns_point_group_measured_fraction_max 0.989
_diffrn_reflns_theta_full 25.027
_diffrn_reflns_theta_max 25.027
_diffrn_reflns_theta_min 2.821
_diffrn_source 'fine-focus sealed tube'
_exptl_absorpt_coefficient_mu 3.006
_exptl_absorpt_correction_type multi-scan
_exptl_absorpt_process_details SADABS
_exptl_crystal_colour colorless
_exptl_crystal_density_diffrn 2.131
_exptl_crystal_description block
_exptl_crystal_F_000 3412
_exptl_crystal_size_max 0.136
_exptl_crystal_size_mid 0.105
_exptl_crystal_size_min 0.085
_exptl_transmission_factor_max 0.7452
_exptl_transmission_factor_min 0.5953
_refine_diff_density_max 1.031
_refine_diff_density_min -1.311
_refine_diff_density_rms 0.155
_refine_ls_extinction_method none
_refine_ls_goodness_of_fit_ref 1.138
_refine_ls_hydrogen_treatment constr
_refine_ls_matrix_type full
_refine_ls_number_parameters 1466
_refine_ls_number_reflns 19397
_refine_ls_number_restraints 958
_refine_ls_restrained_S_all 1.124
_refine_ls_R_factor_all 0.0575
_refine_ls_R_factor_gt 0.0463
_refine_ls_shift/su_max 0.012
_refine_ls_shift/su_mean 0.000
_refine_ls_structure_factor_coef Fsqd
_refine_ls_weighting_details 'w=1/[\s^2^(Fo^2^)+(0.0257P)^2^+47.4395P] where P=(Fo^2^+2Fc^2^)/3'
_refine_ls_weighting_scheme calc
_refine_ls_wR_factor_gt 0.1054
_refine_ls_wR_factor_ref 0.1137
_reflns_Friedel_coverage 0.000
_reflns_number_gt 16357
_reflns_number_total 19397
_reflns_threshold_expression 'I > 2\s(I)'
_cod_data_source_file c8ce00243f2.cif
_cod_data_source_block Complex4
_cod_depositor_comments
;
The following automatic conversions were performed:

'_exptl_absorpt_correction_type' value 'Multi-scan' changed to
'multi-scan' according to
/home/data/users/saulius/crontab/automatic-downloads/rss-feeds/RSC/lib/dictionaries/cif_core.dic
dictionary named 'cif_core.dic' version 2.4.2 from 2011-04-26.

Automatic conversion script
Id: cif_fix_values 4973 2017-02-22 13:04:09Z antanas 

 Adding full bibliography for 7230255--7230262.cif.
;
_cod_database_code 7230258
_shelx_shelxl_version_number 2014/7
_shelx_space_group_comment
;
The symmetry employed for this shelxl refinement is uniquely defined
by the following loop, which should always be used as a source of
symmetry information in preference to the above space-group names.
They are only intended as comments.
;
_shelx_estimated_absorpt_t_min 0.685
_shelx_estimated_absorpt_t_max 0.784

loop_
_space_group_symop_operation_xyz
'x, y, z'
'-x, -y, -z'

loop_
_atom_site_label
_atom_site_type_symbol
_atom_site_fract_x
_atom_site_fract_y
_atom_site_fract_z
_atom_site_U_iso_or_equiv
_atom_site_adp_type
_atom_site_occupancy
_atom_site_site_symmetry_order
_atom_site_calc_flag
_atom_site_refinement_flags_posn
_atom_site_refinement_flags_adp
_atom_site_refinement_flags_occupancy
_atom_site_disorder_assembly
_atom_site_disorder_group
Ag1 Ag 0.30358(4) 0.34009(3) 0.76164(2) 0.03050(12) Uani 1 1 d . . . . .
Ag2A Ag 0.2593(18) 0.4614(13) 0.6289(10) 0.062(6) Uani 0.0843 1 d . . P A .
Ag2B Ag 0.27765(14) 0.47848(10) 0.61477(7) 0.0357(3) Uani 0.9157 1 d . . P A .
Ag3A Ag 0.347(4) 0.537(6) 0.7692(10) 0.056(11) Uani 0.065(19) 1 d . . P A 1
Ag3B Ag 0.34292(17) 0.56513(15) 0.77606(12) 0.0382(7) Uani 0.935(19) 1 d . . P A 2
Ag4A Ag 0.1018(3) 0.3780(2) 0.8333(2) 0.0412(8) Uani 0.7883 1 d . . P A .
Ag4B Ag 0.0966(11) 0.3772(9) 0.8262(7) 0.043(3) Uani 0.2117 1 d . . P A .
Ag5 Ag 0.38727(5) 0.07599(4) 0.84549(3) 0.04253(15) Uani 1 1 d . . . . .
Ag6A Ag 0.3571(9) 0.2900(8) 0.6268(8) 0.0412(19) Uani 0.26(2) 1 d . . P A 1
Ag6B Ag 0.3364(5) 0.2979(3) 0.6419(3) 0.0381(9) Uani 0.69(2) 1 d . . P A 2
Ag6C Ag 0.3033(13) 0.2605(14) 0.6813(12) 0.071(9) Uani 0.051(4) 1 d . . P A 3
Ag7A Ag 0.5797(4) 0.12588(18) 0.78898(17) 0.0457(7) Uani 0.71(2) 1 d . . P A 1
Ag7B Ag 0.5657(14) 0.1301(8) 0.7903(5) 0.072(4) Uani 0.25(2) 1 d . . P A 2
Ag7C Ag 0.4991(13) 0.2162(18) 0.7552(12) 0.070(10) Uani 0.033(2) 1 d . . P A 3
Ag8A Ag 0.2932(7) 0.1515(10) 0.7437(3) 0.032(2) Uani 0.28(2) 1 d . . P A 1
Ag8B Ag 0.2813(4) 0.1820(7) 0.7427(2) 0.0360(11) Uani 0.49(2) 1 d . . P A 2
Ag8C Ag 0.2922(13) 0.144(3) 0.7449(7) 0.133(9) Uani 0.23(2) 1 d . . P A 3
Ag9A Ag 0.1225(2) 0.4992(4) 0.71739(12) 0.0377(10) Uani 0.57(2) 1 d . . P A 1
Ag9B Ag 0.0975(11) 0.5353(13) 0.71725(18) 0.069(3) Uani 0.43(2) 1 d . . P A 2
Ag10 Ag 0.25325(4) 0.61526(3) 0.65898(2) 0.03268(13) Uani 1 1 d . . . . .
Ag11 Ag 0.14429(4) 0.52648(3) 0.82636(3) 0.03485(13) Uani 1 1 d . . . . .
Ag12 Ag 0.50300(4) 0.13400(3) 0.68502(3) 0.03672(13) Uani 1 1 d . . . . .
Ag13 Ag 0.19997(4) 0.19931(3) 0.86123(3) 0.03857(14) Uani 1 1 d . . . . .
Ag14 Ag 0.51086(4) 0.28385(3) 0.69439(3) 0.03791(14) Uani 1 1 d . . . . .
Ag15 Ag 0.2997(12) 0.3899(7) 0.8684(5) 0.045(3) Uani 0.2687 1 d . . P A .
A15 Ag 0.3146(4) 0.3864(3) 0.86347(16) 0.0330(7) Uani 0.7313 1 d . . P A .
Ag16 Ag 0.42259(4) 0.47134(3) 0.67058(3) 0.03952(14) Uani 1 1 d . . . . .
Ag17 Ag 0.38088(4) 0.20351(4) 0.88853(3) 0.04003(14) Uani 1 1 d . . . . .
F1 F 0.4570(9) -0.1058(4) 0.8596(4) 0.184(6) Uani 1 1 d . . . . .
F2 F 0.5248(9) -0.1993(5) 0.8186(4) 0.143(4) Uani 1 1 d . U . . .
F3 F 0.6078(10) -0.1615(8) 0.8491(5) 0.183(5) Uani 1 1 d . U . . .
F4 F 0.6866(8) -0.1567(6) 0.6178(5) 0.149(4) Uani 1 1 d . . . . .
F5 F 0.7983(8) -0.1314(9) 0.6341(6) 0.188(6) Uani 1 1 d . U . . .
F6 F 0.7306(11) -0.0523(5) 0.5689(4) 0.197(7) Uani 1 1 d . U . . .
F7 F 0.0828(17) 0.9223(8) 0.5508(9) 0.142(9) Uani 0.69(2) 1 d D U P B 1
F8 F 0.2383(13) 0.9049(8) 0.5406(7) 0.129(9) Uani 0.69(2) 1 d D U P B 1
F9 F 0.1347(9) 0.9652(5) 0.5996(5) 0.075(4) Uani 0.69(2) 1 d D U P B 1
F7A F 0.157(3) 0.8900(14) 0.5254(8) 0.076(9) Uani 0.31(2) 1 d D U P B 2
F8A F 0.082(3) 0.9643(17) 0.5840(14) 0.19(3) Uani 0.31(2) 1 d D U P B 2
F9A F 0.243(2) 0.922(2) 0.5649(16) 0.114(14) Uani 0.31(2) 1 d D U P B 2
F10 F -0.0138(12) 0.8460(7) 0.7833(6) 0.108(5) Uani 0.604(17) 1 d D U P C 1
F11 F 0.1004(9) 0.7535(8) 0.8251(5) 0.108(5) Uani 0.604(17) 1 d D U P C 1
F12 F -0.0153(11) 0.7182(10) 0.8137(6) 0.100(6) Uani 0.604(17) 1 d D U P C 1
F10A F 0.0375(18) 0.8297(12) 0.8007(9) 0.108(7) Uani 0.396(17) 1 d D U P C 2
F11A F 0.026(2) 0.7086(13) 0.8300(9) 0.108(7) Uani 0.396(17) 1 d D U P C 2
F12A F -0.0638(11) 0.8009(16) 0.7737(8) 0.120(9) Uani 0.396(17) 1 d D U P C 2
F13 F 0.1536(8) 0.4642(6) 0.4517(4) 0.152(5) Uani 1 1 d . . . . .
F14 F 0.2731(7) 0.3599(6) 0.4420(4) 0.138(4) Uani 1 1 d . . . . .
F15 F 0.3022(13) 0.4705(10) 0.4178(4) 0.223(8) Uani 1 1 d . . . . .
F16 F 0.4541(7) 0.2973(6) 1.0470(3) 0.114(3) Uani 1 1 d . . . . .
F17 F 0.5817(7) 0.2098(5) 1.0169(4) 0.134(4) Uani 1 1 d . . . . .
F18 F 0.5660(6) 0.3374(5) 0.9800(3) 0.108(3) Uani 1 1 d . . . . .
F19 F -0.2193(4) 0.3099(5) 0.9071(4) 0.111(3) Uani 1 1 d . . . . .
F20 F -0.1548(5) 0.1862(5) 0.9142(4) 0.111(3) Uani 1 1 d . . . . .
F21 F -0.1569(6) 0.2332(7) 0.9802(3) 0.133(4) Uani 1 1 d . . . . .
O1 O 0.2268(4) 0.7588(3) 0.6090(2) 0.0448(13) Uani 1 1 d . . . . .
O2 O 0.1537(4) 0.6801(3) 0.7353(2) 0.0410(13) Uani 1 1 d . . . . .
O3 O 0.5035(5) 0.0055(3) 0.7661(3) 0.0541(16) Uani 1 1 d . . . . .
O4 O 0.6115(5) 0.0271(4) 0.6418(3) 0.0601(17) Uani 1 1 d . . . . .
O5 O 0.2551(9) 0.4769(5) 0.5277(4) 0.118(4) Uani 1 1 d . . . . .
O6 O 0.2846(8) 0.3436(5) 0.5487(4) 0.112(4) Uani 1 1 d . . . . .
O7 O 0.4097(5) 0.3567(4) 0.9319(3) 0.0608(17) Uani 1 1 d . . . . .
O8 O 0.4683(6) 0.2209(4) 0.9465(4) 0.076(2) Uani 1 1 d . . . . .
O9 O -0.0427(4) 0.3363(4) 0.8718(3) 0.0580(17) Uani 1 1 d . . . . .
O10 O 0.0319(5) 0.2008(4) 0.8955(4) 0.067(2) Uani 1 1 d . . . . .
C1 C 0.1458(6) 0.5828(5) 0.6272(3) 0.0361(16) Uani 1 1 d . U . . .
C2 C 0.0840(5) 0.6278(4) 0.5982(3) 0.0318(14) Uani 1 1 d . U . . .
C3 C 0.0064(6) 0.6823(5) 0.5612(4) 0.0486(19) Uani 1 1 d . U . . .
C4 C 0.0287(9) 0.6542(8) 0.5073(5) 0.083(3) Uani 1 1 d . U . . .
H4A H -0.0221 0.6899 0.4828 0.124 Uiso 1 1 calc R U . . .
H4B H 0.0958 0.6576 0.4853 0.124 Uiso 1 1 calc R U . . .
H4C H 0.0270 0.5967 0.5189 0.124 Uiso 1 1 calc R U . . .
C5 C 0.0103(8) 0.7725(6) 0.5451(5) 0.076(3) Uani 1 1 d . U . . .
H5A H -0.0401 0.8098 0.5207 0.115 Uiso 1 1 calc R U . . .
H5B H -0.0041 0.7888 0.5810 0.115 Uiso 1 1 calc R U . . .
H5C H 0.0777 0.7758 0.5236 0.115 Uiso 1 1 calc R U . . .
C6 C -0.0977(7) 0.6772(7) 0.5965(5) 0.064(3) Uani 1 1 d . U . . .
H6A H -0.1493 0.7130 0.5725 0.096 Uiso 1 1 calc R U . . .
H6B H -0.0997 0.6198 0.6084 0.096 Uiso 1 1 calc R U . . .
H6C H -0.1109 0.6956 0.6314 0.096 Uiso 1 1 calc R U . . .
C7 C 0.1831(5) 0.3364(4) 0.7348(3) 0.0308(15) Uani 1 1 d . U . . .
C8 C 0.1181(5) 0.3342(4) 0.7135(3) 0.0321(15) Uani 1 1 d . U . . .
C9 C 0.0368(6) 0.3314(6) 0.6897(4) 0.0450(18) Uani 1 1 d . U . . .
C10 C -0.0094(10) 0.4150(8) 0.6528(6) 0.094(4) Uani 1 1 d . U . . .
H10A H -0.0631 0.4129 0.6371 0.142 Uiso 1 1 calc R U . . .
H10B H -0.0378 0.4542 0.6764 0.142 Uiso 1 1 calc R U . . .
H10C H 0.0423 0.4331 0.6204 0.142 Uiso 1 1 calc R U . . .
C11 C -0.0400(7) 0.2987(8) 0.7389(5) 0.070(3) Uani 1 1 d . U . . .
H11A H -0.0935 0.2970 0.7228 0.104 Uiso 1 1 calc R U . . .
H11B H -0.0072 0.2426 0.7613 0.104 Uiso 1 1 calc R U . . .
H11C H -0.0693 0.3350 0.7647 0.104 Uiso 1 1 calc R U . . .
C12 C 0.0813(8) 0.2706(9) 0.6524(6) 0.085(4) Uani 1 1 d . U . . .
H12A H 0.0276 0.2687 0.6367 0.128 Uiso 1 1 calc R U . . .
H12B H 0.1329 0.2890 0.6201 0.128 Uiso 1 1 calc R U . . .
H12C H 0.1119 0.2152 0.6767 0.128 Uiso 1 1 calc R U . . .
C13 C 0.4108(6) 0.5841(5) 0.6832(3) 0.0338(15) Uani 1 1 d . U . . .
C14 C 0.4342(5) 0.6416(4) 0.6847(3) 0.0311(14) Uani 1 1 d . U . . .
C15 C 0.4638(6) 0.7150(5) 0.6804(3) 0.0412(17) Uani 1 1 d . U . . .
C16 C 0.3820(9) 0.7696(6) 0.7142(5) 0.066(3) Uani 1 1 d . U . . .
H16A H 0.4027 0.8173 0.7109 0.098 Uiso 1 1 calc R U . . .
H16B H 0.3198 0.7891 0.6983 0.098 Uiso 1 1 calc R U . . .
H16C H 0.3699 0.7381 0.7554 0.098 Uiso 1 1 calc R U . . .
C17 C 0.4820(7) 0.7627(5) 0.6153(4) 0.054(2) Uani 1 1 d . U . . .
H17A H 0.5016 0.8115 0.6110 0.080 Uiso 1 1 calc R U . . .
H17B H 0.5361 0.7266 0.5938 0.080 Uiso 1 1 calc R U . . .
H17C H 0.4199 0.7806 0.5997 0.080 Uiso 1 1 calc R U . . .
C18 C 0.5620(8) 0.6833(6) 0.7041(5) 0.066(3) Uani 1 1 d . U . . .
H18A H 0.5828 0.7305 0.7018 0.099 Uiso 1 1 calc R U . . .
H18B H 0.5513 0.6501 0.7450 0.099 Uiso 1 1 calc R U . . .
H18C H 0.6148 0.6490 0.6808 0.099 Uiso 1 1 calc R U . . .
C19 C 0.2583(6) 0.5272(4) 0.8630(3) 0.0333(15) Uani 1 1 d . U . . .
C20 C 0.2986(6) 0.5548(5) 0.8845(3) 0.0348(15) Uani 1 1 d . U . . .
C21 C 0.3389(6) 0.5866(5) 0.9181(3) 0.0424(17) Uani 1 1 d . U . . .
C22 C 0.2935(9) 0.6791(6) 0.9062(5) 0.066(3) Uani 1 1 d . U . . .
H22A H 0.3205 0.6994 0.9284 0.099 Uiso 1 1 calc R U . . .
H22B H 0.3106 0.7058 0.8643 0.099 Uiso 1 1 calc R U . . .
H22C H 0.2200 0.6924 0.9180 0.099 Uiso 1 1 calc R U . . .
C23 C 0.4539(7) 0.5636(7) 0.9012(4) 0.063(3) Uani 1 1 d . U . . .
H23A H 0.4805 0.5844 0.9232 0.095 Uiso 1 1 calc R U . . .
H23B H 0.4820 0.5031 0.9104 0.095 Uiso 1 1 calc R U . . .
H23C H 0.4731 0.5884 0.8592 0.095 Uiso 1 1 calc R U . . .
C24 C 0.3098(8) 0.5437(6) 0.9831(4) 0.059(2) Uani 1 1 d . U . . .
H24A H 0.3351 0.5632 1.0066 0.088 Uiso 1 1 calc R U . . .
H24B H 0.2361 0.5569 0.9939 0.088 Uiso 1 1 calc R U . . .
H24C H 0.3395 0.4835 0.9903 0.088 Uiso 1 1 calc R U . . .
C25 C 0.4345(5) 0.3470(4) 0.7768(3) 0.0325(15) Uani 1 1 d . U . . .
C26 C 0.5162(5) 0.3512(4) 0.7762(3) 0.0311(14) Uani 1 1 d . U . . .
C27 C 0.6157(6) 0.3568(5) 0.7772(4) 0.0417(17) Uani 1 1 d . U . . .
C28 C 0.6683(7) 0.3871(7) 0.7151(5) 0.068(3) Uani 1 1 d . U . . .
H28A H 0.7340 0.3908 0.7157 0.102 Uiso 1 1 calc R U . . .
H28B H 0.6783 0.3481 0.6933 0.102 Uiso 1 1 calc R U . . .
H28C H 0.6268 0.4419 0.6961 0.102 Uiso 1 1 calc R U . . .
C29 C 0.5967(7) 0.4178(6) 0.8117(5) 0.059(2) Uani 1 1 d . U . . .
H29A H 0.6612 0.4227 0.8131 0.089 Uiso 1 1 calc R U . . .
H29B H 0.5545 0.4723 0.7926 0.089 Uiso 1 1 calc R U . . .
H29C H 0.5620 0.3976 0.8516 0.089 Uiso 1 1 calc R U . . .
C30 C 0.6789(6) 0.2709(6) 0.8078(5) 0.055(2) Uani 1 1 d . U . . .
H30A H 0.7448 0.2739 0.8087 0.082 Uiso 1 1 calc R U . . .
H30B H 0.6439 0.2523 0.8479 0.082 Uiso 1 1 calc R U . . .
H30C H 0.6885 0.2316 0.7864 0.082 Uiso 1 1 calc R U . . .
C31 C 0.3587(6) 0.1625(4) 0.6561(3) 0.0354(16) Uani 1 1 d . U . . .
C32 C 0.3525(6) 0.1314(4) 0.6221(3) 0.0388(16) Uani 1 1 d . U . . .
C33 C 0.3473(8) 0.0945(5) 0.5792(4) 0.056(2) Uani 1 1 d . U . . .
C34 C 0.4277(12) 0.1130(9) 0.5253(5) 0.105(5) Uani 1 1 d . U . . .
H34A H 0.4257 0.0891 0.4961 0.157 Uiso 1 1 calc R U . . .
H34B H 0.4146 0.1732 0.5088 0.157 Uiso 1 1 calc R U . . .
H34C H 0.4945 0.0886 0.5366 0.157 Uiso 1 1 calc R U . . .
C35 C 0.3697(11) 0.0005(6) 0.6055(6) 0.091(4) Uani 1 1 d . U . . .
H35A H 0.3663 -0.0241 0.5770 0.136 Uiso 1 1 calc R U . . .
H35B H 0.4375 -0.0229 0.6154 0.136 Uiso 1 1 calc R U . . .
H35C H 0.3198 -0.0117 0.6409 0.136 Uiso 1 1 calc R U . . .
C36 C 0.2439(10) 0.1300(8) 0.5627(6) 0.088(3) Uani 1 1 d . U . . .
H36A H 0.2420 0.1047 0.5341 0.132 Uiso 1 1 calc R U . . .
H36B H 0.1930 0.1180 0.5977 0.132 Uiso 1 1 calc R U . . .
H36C H 0.2295 0.1901 0.5454 0.132 Uiso 1 1 calc R U . . .
C37 C 0.0201(5) 0.5180(5) 0.8030(3) 0.0368(17) Uani 1 1 d . U . . .
C38 C -0.0692(6) 0.5444(5) 0.8055(3) 0.0373(16) Uani 1 1 d . U . . .
C39 C -0.1794(6) 0.5761(5) 0.8100(4) 0.0464(19) Uani 1 1 d D U . . .
C40 C -0.2133(12) 0.6684(7) 0.7868(8) 0.081(5) Uani 0.751(19) 1 d D U P D 1
H40A H -0.2869 0.6877 0.7903 0.122 Uiso 0.751(19) 1 calc R U P D 1
H40B H -0.1931 0.6932 0.8092 0.122 Uiso 0.751(19) 1 calc R U P D 1
H40C H -0.1820 0.6849 0.7455 0.122 Uiso 0.751(19) 1 calc R U P D 1
C41 C -0.2274(9) 0.5433(10) 0.8729(5) 0.073(5) Uani 0.751(19) 1 d D U P D 1
H41A H -0.3011 0.5639 0.8768 0.110 Uiso 0.751(19) 1 calc R U P D 1
H41B H -0.2061 0.4825 0.8842 0.110 Uiso 0.751(19) 1 calc R U P D 1
H41C H -0.2062 0.5623 0.8986 0.110 Uiso 0.751(19) 1 calc R U P D 1
C42 C -0.2067(10) 0.5369(9) 0.7711(7) 0.065(4) Uani 0.751(19) 1 d D U P D 1
H42A H -0.2799 0.5563 0.7726 0.098 Uiso 0.751(19) 1 calc R U P D 1
H42B H -0.1725 0.5539 0.7305 0.098 Uiso 0.751(19) 1 calc R U P D 1
H42C H -0.1847 0.4763 0.7860 0.098 Uiso 0.751(19) 1 calc R U P D 1
C40A C -0.207(4) 0.6513(19) 0.7578(14) 0.071(12) Uani 0.249(19) 1 d D U P D 2
H40D H -0.2801 0.6723 0.7610 0.107 Uiso 0.249(19) 1 calc R U P D 2
H40E H -0.1808 0.6948 0.7574 0.107 Uiso 0.249(19) 1 calc R U P D 2
H40F H -0.1763 0.6350 0.7215 0.107 Uiso 0.249(19) 1 calc R U P D 2
C41A C -0.219(3) 0.612(3) 0.8643(13) 0.064(10) Uani 0.249(19) 1 d D U P D 2
H41D H -0.2932 0.6340 0.8697 0.096 Uiso 0.249(19) 1 calc R U P D 2
H41E H -0.2002 0.5672 0.8994 0.096 Uiso 0.249(19) 1 calc R U P D 2
H41F H -0.1901 0.6559 0.8578 0.096 Uiso 0.249(19) 1 calc R U P D 2
C42A C -0.237(3) 0.518(2) 0.819(2) 0.076(11) Uani 0.249(19) 1 d D U P D 2
H42D H -0.3090 0.5475 0.8211 0.113 Uiso 0.249(19) 1 calc R U P D 2
H42E H -0.2133 0.4931 0.7863 0.113 Uiso 0.249(19) 1 calc R U P D 2
H42F H -0.2262 0.4734 0.8556 0.113 Uiso 0.249(19) 1 calc R U P D 2
C43 C 0.4360(5) 0.3928(4) 0.6167(3) 0.0303(15) Uani 1 1 d . U . . .
C44 C 0.5009(6) 0.3582(4) 0.5831(3) 0.0313(14) Uani 1 1 d . U . . .
C45 C 0.5787(6) 0.3292(5) 0.5342(3) 0.0386(17) Uani 1 1 d . U . . .
C46 C 0.6786(7) 0.3358(8) 0.5371(5) 0.077(3) Uani 1 1 d . U . . .
H46A H 0.7306 0.3172 0.5055 0.115 Uiso 1 1 calc R U . . .
H46B H 0.6719 0.3936 0.5327 0.115 Uiso 1 1 calc R U . . .
H46C H 0.6980 0.3009 0.5749 0.115 Uiso 1 1 calc R U . . .
C47 C 0.5446(9) 0.3861(6) 0.4771(4) 0.075(3) Uani 1 1 d . U . . .
H47A H 0.5939 0.3688 0.4442 0.112 Uiso 1 1 calc R U . . .
H47B H 0.4786 0.3829 0.4766 0.112 Uiso 1 1 calc R U . . .
H47C H 0.5393 0.4433 0.4737 0.112 Uiso 1 1 calc R U . . .
C48 C 0.5903(8) 0.2402(5) 0.5395(4) 0.059(2) Uani 1 1 d . U . . .
H48A H 0.6414 0.2232 0.5071 0.088 Uiso 1 1 calc R U . . .
H48B H 0.6114 0.2043 0.5767 0.088 Uiso 1 1 calc R U . . .
H48C H 0.5256 0.2355 0.5381 0.088 Uiso 1 1 calc R U . . .
C49 C 0.6315(6) 0.1666(5) 0.6973(3) 0.0370(16) Uani 1 1 d . U . . .
C50 C 0.7209(6) 0.1382(5) 0.6857(4) 0.0398(17) Uani 1 1 d . U . . .
C51 C 0.8309(7) 0.1008(7) 0.6669(5) 0.073(3) Uani 1 1 d . U . . .
C52 C 0.8850(11) 0.1565(14) 0.6647(12) 0.192(9) Uani 1 1 d . U . . .
H52A H 0.8581 0.2114 0.6387 0.288 Uiso 1 1 calc R U . . .
H52B H 0.8763 0.1611 0.7041 0.288 Uiso 1 1 calc R U . . .
H52C H 0.9570 0.1343 0.6500 0.288 Uiso 1 1 calc R U . . .
C53 C 0.8475(10) 0.0976(10) 0.6038(6) 0.120(5) Uani 1 1 d . U . . .
H53A H 0.8275 0.1542 0.5781 0.179 Uiso 1 1 calc R U . . .
H53B H 0.9190 0.0709 0.5910 0.179 Uiso 1 1 calc R U . . .
H53C H 0.8065 0.0658 0.6021 0.179 Uiso 1 1 calc R U . . .
C54 C 0.8612(12) 0.0161(10) 0.7038(8) 0.174(9) Uani 1 1 d . U . . .
H54A H 0.8198 -0.0151 0.7017 0.261 Uiso 1 1 calc R U . . .
H54B H 0.9325 -0.0102 0.6902 0.261 Uiso 1 1 calc R U . . .
H54C H 0.8517 0.0166 0.7443 0.261 Uiso 1 1 calc R U . . .
C55 C 0.5033(5) 0.0843(5) 0.8791(3) 0.0395(18) Uani 1 1 d . U . . .
C56 C 0.5828(6) 0.0491(5) 0.8963(4) 0.050(2) Uani 1 1 d . U . . .
C57 C 0.6723(7) 0.0014(6) 0.9244(5) 0.075(3) Uani 1 1 d D U . . .
C58 C 0.6607(16) -0.0840(10) 0.9603(8) 0.083(6) Uani 0.619(19) 1 d D U P E 1
H58A H 0.5944 -0.0778 0.9859 0.125 Uiso 0.619(19) 1 calc R U P E 1
H58B H 0.6667 -0.1157 0.9340 0.125 Uiso 0.619(19) 1 calc R U P E 1
H58C H 0.7137 -0.1135 0.9842 0.125 Uiso 0.619(19) 1 calc R U P E 1
C59 C 0.7694(12) -0.0016(16) 0.8847(10) 0.135(11) Uani 0.619(19) 1 d D U P E 1
H59A H 0.8243 -0.0343 0.9070 0.203 Uiso 0.619(19) 1 calc R U P E 1
H59B H 0.7744 -0.0275 0.8549 0.203 Uiso 0.619(19) 1 calc R U P E 1
H59C H 0.7747 0.0548 0.8657 0.203 Uiso 0.619(19) 1 calc R U P E 1
C60 C 0.6645(15) 0.0443(13) 0.9726(10) 0.112(8) Uani 0.619(19) 1 d D U P E 1
H60A H 0.5995 0.0465 0.9993 0.168 Uiso 0.619(19) 1 calc R U P E 1
H60B H 0.7195 0.0119 0.9948 0.168 Uiso 0.619(19) 1 calc R U P E 1
H60C H 0.6697 0.1008 0.9532 0.168 Uiso 0.619(19) 1 calc R U P E 1
C58A C 0.730(3) -0.0659(19) 0.8888(16) 0.124(12) Uani 0.381(19) 1 d D U P E 2
H58D H 0.7470 -0.0375 0.8472 0.185 Uiso 0.381(19) 1 calc R U P E 2
H58E H 0.7926 -0.1016 0.9037 0.185 Uiso 0.381(19) 1 calc R U P E 2
H58F H 0.6870 -0.0998 0.8938 0.185 Uiso 0.381(19) 1 calc R U P E 2
C59A C 0.736(2) 0.0608(18) 0.9079(16) 0.100(11) Uani 0.381(19) 1 d D U P E 2
H59D H 0.7495 0.0835 0.8652 0.151 Uiso 0.381(19) 1 calc R U P E 2
H59E H 0.6990 0.1063 0.9257 0.151 Uiso 0.381(19) 1 calc R U P E 2
H59F H 0.8000 0.0307 0.9220 0.151 Uiso 0.381(19) 1 calc R U P E 2
C60A C 0.645(3) -0.038(2) 0.9873(9) 0.127(15) Uani 0.381(19) 1 d D U P E 2
H60D H 0.7071 -0.0687 1.0039 0.191 Uiso 0.381(19) 1 calc R U P E 2
H60E H 0.6038 0.0049 1.0070 0.191 Uiso 0.381(19) 1 calc R U P E 2
H60F H 0.6074 -0.0762 0.9929 0.191 Uiso 0.381(19) 1 calc R U P E 2
C61 C 0.2416(6) 0.0886(5) 0.8287(4) 0.048(2) Uani 1 1 d . U . . .
C62 C 0.1938(8) 0.0433(5) 0.8390(6) 0.069(3) Uani 1 1 d D U . . .
C63 C 0.1259(15) -0.0127(11) 0.8686(11) 0.112(7) Uani 0.542(18) 1 d D U P F 1
C64 C 0.193(2) -0.0978(14) 0.8605(17) 0.145(11) Uani 0.542(18) 1 d D U P F 1
H64A H 0.1539 -0.1380 0.8787 0.217 Uiso 0.542(18) 1 calc R U P F 1
H64B H 0.2149 -0.0934 0.8187 0.217 Uiso 0.542(18) 1 calc R U P F 1
H64C H 0.2517 -0.1164 0.8791 0.217 Uiso 0.542(18) 1 calc R U P F 1
C65 C 0.076(2) -0.0165(17) 0.9325(11) 0.132(7) Uani 0.542(18) 1 d D U P F 1
H65A H 0.0343 -0.0543 0.9469 0.197 Uiso 0.542(18) 1 calc R U P F 1
H65B H 0.1285 -0.0366 0.9564 0.197 Uiso 0.542(18) 1 calc R U P F 1
H65C H 0.0336 0.0390 0.9351 0.197 Uiso 0.542(18) 1 calc R U P F 1
C66 C 0.049(2) 0.030(3) 0.8271(13) 0.132(7) Uani 0.542(18) 1 d D U P F 1
H66A H -0.0030 0.0010 0.8400 0.197 Uiso 0.542(18) 1 calc R U P F 1
H66B H 0.0167 0.0878 0.8277 0.197 Uiso 0.542(18) 1 calc R U P F 1
H66C H 0.0832 0.0280 0.7873 0.197 Uiso 0.542(18) 1 calc R U P F 1
C63A C 0.1449(17) -0.0139(13) 0.8335(12) 0.095(7) Uani 0.458(18) 1 d D U P F 2
C64A C 0.193(3) -0.052(2) 0.7828(16) 0.165(14) Uani 0.458(18) 1 d D U P F 2
H64D H 0.1548 -0.0879 0.7837 0.248 Uiso 0.458(18) 1 calc R U P F 2
H64E H 0.1917 -0.0079 0.7458 0.248 Uiso 0.458(18) 1 calc R U P F 2
H64F H 0.2628 -0.0851 0.7863 0.248 Uiso 0.458(18) 1 calc R U P F 2
C65A C 0.032(2) 0.028(3) 0.833(2) 0.149(12) Uani 0.458(18) 1 d D U P F 2
H65D H 0.0020 -0.0104 0.8294 0.224 Uiso 0.458(18) 1 calc R U P F 2
H65E H -0.0008 0.0431 0.8696 0.224 Uiso 0.458(18) 1 calc R U P F 2
H65F H 0.0227 0.0780 0.7998 0.224 Uiso 0.458(18) 1 calc R U P F 2
C66A C 0.156(3) -0.084(2) 0.8913(16) 0.173(16) Uani 0.458(18) 1 d D U P F 2
H66D H 0.1258 -0.1253 0.8924 0.259 Uiso 0.458(18) 1 calc R U P F 2
H66E H 0.2273 -0.1099 0.8938 0.259 Uiso 0.458(18) 1 calc R U P F 2
H66F H 0.1206 -0.0604 0.9243 0.259 Uiso 0.458(18) 1 calc R U P F 2
C67 C 0.2203(5) 0.2825(4) 0.9022(3) 0.0290(14) Uani 1 1 d . U . . .
C68 C 0.1629(5) 0.3105(4) 0.9404(3) 0.0361(16) Uani 1 1 d . U . . .
C69 C 0.0945(7) 0.3360(6) 0.9926(4) 0.056(2) Uani 1 1 d . U . . .
C70 C 0.1522(10) 0.3530(10) 1.0253(6) 0.103(4) Uani 1 1 d . U . . .
H70A H 0.1070 0.3696 1.0594 0.154 Uiso 1 1 calc R U . . .
H70B H 0.2066 0.3028 1.0381 0.154 Uiso 1 1 calc R U . . .
H70C H 0.1812 0.3978 0.9997 0.154 Uiso 1 1 calc R U . . .
C71 C 0.0042(8) 0.4126(7) 0.9725(5) 0.085(4) Uani 1 1 d . U . . .
H71A H -0.0317 0.3986 0.9512 0.127 Uiso 1 1 calc R U . . .
H71B H -0.0421 0.4281 1.0068 0.127 Uiso 1 1 calc R U . . .
H71C H 0.0297 0.4593 0.9468 0.127 Uiso 1 1 calc R U . . .
C72 C 0.0478(9) 0.2651(8) 1.0295(5) 0.084(3) Uani 1 1 d . U . . .
H72A H 0.0106 0.2564 1.0060 0.125 Uiso 1 1 calc R U . . .
H72B H 0.1015 0.2141 1.0419 0.125 Uiso 1 1 calc R U . . .
H72C H 0.0015 0.2798 1.0641 0.125 Uiso 1 1 calc R U . . .
C73 C 0.0373(8) 0.7709(5) 0.7857(4) 0.068(3) Uani 1 1 d D U . . .
C74 C 0.1055(6) 0.7530(5) 0.7289(4) 0.0447(19) Uani 1 1 d D U . . .
C75 C 0.1065(7) 0.8209(5) 0.6799(4) 0.061(3) Uani 1 1 d . U . . .
H75 H 0.0630 0.8735 0.6838 0.073 Uiso 1 1 calc R U . . .
C76 C 0.1663(6) 0.8177(4) 0.6254(4) 0.0434(18) Uani 1 1 d D U . . .
C77 C 0.1575(7) 0.9019(5) 0.5775(4) 0.066(3) Uani 1 1 d D U . . .
C78 C 0.7074(9) -0.0948(7) 0.6177(5) 0.074(3) Uani 1 1 d . U . . .
C79 C 0.6345(7) -0.0487(5) 0.6620(4) 0.052(2) Uani 1 1 d . U . . .
C80 C 0.6081(8) -0.0973(5) 0.7185(5) 0.067(3) Uani 1 1 d . U . . .
H80 H 0.6353 -0.1558 0.7257 0.080 Uiso 1 1 calc R U . . .
C81 C 0.5463(7) -0.0683(5) 0.7647(4) 0.052(2) Uani 1 1 d . U . . .
C82 C 0.5256(11) -0.1329(6) 0.8230(5) 0.088(4) Uani 1 1 d . U . . .
C83 C -0.0401(6) 0.2634(5) 0.8940(3) 0.0389(17) Uani 1 1 d . U . . .
C84 C -0.1428(6) 0.2479(6) 0.9242(4) 0.054(2) Uani 1 1 d . U . . .
C85 C 0.4588(6) 0.2863(6) 0.9546(4) 0.047(2) Uani 1 1 d . U . . .
C86 C 0.5154(8) 0.2809(7) 1.0000(5) 0.066(3) Uani 1 1 d . U . . .
C87 C 0.2633(6) 0.4140(6) 0.5181(4) 0.047(2) Uani 1 1 d . U . . .
C88 C 0.2472(9) 0.4292(8) 0.4569(5) 0.074(3) Uani 1 1 d . U . . .

loop_
_atom_site_aniso_label
_atom_site_aniso_U_11
_atom_site_aniso_U_22
_atom_site_aniso_U_33
_atom_site_aniso_U_23
_atom_site_aniso_U_13
_atom_site_aniso_U_12
Ag1 0.0226(2) 0.0407(3) 0.0325(3) -0.0145(2) -0.0040(2) -0.0108(2)
Ag2A 0.069(13) 0.021(6) 0.107(16) -0.005(8) -0.063(11) -0.001(6)
Ag2B 0.0369(5) 0.0293(8) 0.0427(5) -0.0161(6) -0.0146(4) -0.0002(5)
Ag3A 0.050(11) 0.11(3) 0.039(7) -0.028(11) -0.012(6) -0.050(16)
Ag3B 0.0414(5) 0.0482(8) 0.0267(7) -0.0067(4) -0.0055(4) -0.0194(4)
Ag4A 0.0307(10) 0.0280(11) 0.0536(11) 0.0000(10) -0.0073(8) -0.0074(7)
Ag4B 0.025(4) 0.043(5) 0.062(5) -0.034(4) 0.020(4) -0.013(3)
Ag5 0.0390(3) 0.0334(3) 0.0464(3) -0.0128(3) -0.0052(3) -0.0012(2)
Ag6A 0.045(3) 0.024(3) 0.048(5) -0.003(2) -0.009(3) -0.010(2)
Ag6B 0.0509(18) 0.0243(9) 0.044(2) -0.0059(11) -0.0186(14) -0.0120(11)
Ag6C 0.054(10) 0.060(15) 0.10(2) -0.050(16) -0.002(10) 0.004(8)
Ag7A 0.0558(13) 0.0487(14) 0.0305(12) -0.0028(8) -0.0012(8) -0.0260(8)
Ag7B 0.065(5) 0.125(9) 0.026(4) -0.009(3) -0.003(3) -0.043(4)
Ag7C 0.010(9) 0.10(2) 0.10(2) -0.049(16) 0.001(10) -0.002(10)
Ag8A 0.034(3) 0.038(5) 0.024(2) -0.003(3) 0.0019(19) -0.023(3)
Ag8B 0.0375(13) 0.045(3) 0.0292(13) -0.0127(16) 0.0021(8) -0.0196(16)
Ag8C 0.064(6) 0.26(3) 0.084(7) -0.086(11) -0.013(5) -0.016(8)
Ag9A 0.0384(11) 0.0511(19) 0.0288(7) -0.0059(8) -0.0079(5) -0.0228(11)
Ag9B 0.088(4) 0.112(7) 0.0364(11) -0.019(2) 0.0005(15) -0.073(5)
Ag10 0.0339(3) 0.0262(3) 0.0375(3) -0.0119(2) -0.0099(2) -0.0028(2)
Ag11 0.0292(3) 0.0367(3) 0.0422(3) -0.0148(2) -0.0099(2) -0.0075(2)
Ag12 0.0373(3) 0.0295(3) 0.0381(3) -0.0102(2) -0.0044(2) -0.0050(2)
Ag13 0.0308(3) 0.0331(3) 0.0522(4) -0.0203(3) -0.0009(2) -0.0066(2)
Ag14 0.0343(3) 0.0293(3) 0.0452(3) -0.0120(2) -0.0085(2) -0.0013(2)
Ag15 0.042(5) 0.021(2) 0.075(6) -0.004(3) -0.033(4) -0.007(2)
A15 0.0335(12) 0.0365(11) 0.0310(8) -0.0127(7) -0.0092(6) -0.0068(7)
Ag16 0.0375(3) 0.0280(3) 0.0570(4) -0.0181(3) -0.0159(3) -0.0024(2)
Ag17 0.0311(3) 0.0383(3) 0.0460(3) -0.0161(3) -0.0112(2) 0.0025(2)
F1 0.222(11) 0.049(4) 0.113(7) 0.015(4) 0.097(7) 0.016(5)
F2 0.259(12) 0.067(5) 0.095(6) -0.004(4) 0.006(7) -0.085(6)
F3 0.205(12) 0.183(11) 0.128(9) 0.058(8) -0.073(9) -0.086(10)
F4 0.158(8) 0.142(7) 0.188(9) -0.139(7) 0.085(7) -0.090(7)
F5 0.091(7) 0.247(14) 0.225(13) -0.174(12) 0.013(7) 0.026(8)
F6 0.325(16) 0.081(5) 0.102(7) -0.056(5) 0.109(9) -0.050(8)
F7 0.23(2) 0.054(9) 0.166(18) 0.042(9) -0.153(17) -0.045(12)
F8 0.163(15) 0.040(6) 0.087(11) 0.002(6) 0.057(11) -0.002(8)
F9 0.085(8) 0.027(5) 0.093(8) 0.004(5) -0.013(6) -0.016(5)
F7A 0.13(2) 0.038(12) 0.068(14) 0.014(9) -0.060(15) -0.033(13)
F8A 0.17(3) 0.10(3) 0.10(3) 0.038(19) 0.04(2) 0.10(2)
F9A 0.13(3) 0.09(2) 0.14(3) 0.026(18) -0.06(2) -0.09(2)
F10 0.126(9) 0.098(7) 0.060(5) -0.038(5) -0.009(5) 0.023(6)
F11 0.126(9) 0.098(7) 0.060(5) -0.038(5) -0.009(5) 0.023(6)
F12 0.106(12) 0.141(13) 0.083(10) -0.075(10) 0.056(8) -0.084(11)
F10A 0.149(18) 0.112(12) 0.081(11) -0.069(9) 0.033(10) -0.059(12)
F11A 0.149(18) 0.112(12) 0.081(11) -0.069(9) 0.033(10) -0.059(12)
F12A 0.073(13) 0.17(2) 0.083(14) -0.052(15) 0.039(10) -0.029(14)
F13 0.143(8) 0.173(9) 0.154(8) -0.100(7) -0.117(7) 0.059(7)
F14 0.143(8) 0.155(8) 0.157(8) -0.116(7) -0.054(7) -0.001(6)
F15 0.37(2) 0.322(18) 0.049(5) 0.030(7) -0.042(8) -0.255(17)
F16 0.122(6) 0.182(9) 0.054(4) -0.029(5) -0.025(4) -0.059(6)
F17 0.154(8) 0.106(6) 0.162(8) -0.027(6) -0.124(7) 0.000(6)
F18 0.122(6) 0.143(7) 0.096(5) 0.004(5) -0.063(5) -0.082(6)
F19 0.038(3) 0.104(5) 0.164(8) -0.007(5) -0.010(4) -0.026(3)
F20 0.067(4) 0.110(6) 0.185(9) -0.074(6) 0.013(5) -0.056(4)
F21 0.090(5) 0.258(12) 0.062(4) -0.035(6) 0.027(4) -0.101(7)
O1 0.048(3) 0.029(3) 0.043(3) -0.008(2) 0.001(3) -0.003(2)
O2 0.049(3) 0.033(3) 0.032(3) -0.010(2) -0.001(2) -0.004(2)
O3 0.062(4) 0.030(3) 0.049(3) -0.010(3) 0.002(3) 0.001(3)
O4 0.072(4) 0.042(3) 0.048(4) -0.016(3) 0.007(3) -0.006(3)
O5 0.180(10) 0.069(5) 0.117(7) -0.053(5) -0.108(7) 0.036(6)
O6 0.183(10) 0.076(5) 0.115(7) 0.029(5) -0.105(7) -0.075(6)
O7 0.078(5) 0.049(4) 0.070(4) -0.012(3) -0.046(4) -0.015(3)
O8 0.084(5) 0.055(4) 0.105(6) -0.025(4) -0.064(5) 0.002(4)
O9 0.038(3) 0.054(4) 0.072(4) -0.006(3) -0.001(3) -0.021(3)
O10 0.038(3) 0.051(4) 0.113(6) -0.033(4) 0.006(3) -0.018(3)
C1 0.036(4) 0.038(4) 0.035(4) -0.011(3) -0.011(3) -0.008(3)
C2 0.032(3) 0.032(3) 0.037(4) -0.016(3) -0.006(3) -0.010(3)
C3 0.040(4) 0.052(5) 0.051(5) -0.018(4) -0.013(3) -0.002(4)
C4 0.072(7) 0.112(9) 0.053(6) -0.031(6) -0.034(5) 0.011(7)
C5 0.067(7) 0.052(5) 0.089(8) 0.012(5) -0.037(6) -0.008(5)
C6 0.037(4) 0.070(6) 0.080(7) -0.023(5) -0.019(4) -0.002(4)
C7 0.030(3) 0.037(4) 0.032(4) -0.012(3) -0.009(3) -0.012(3)
C8 0.025(3) 0.030(3) 0.039(4) -0.011(3) -0.007(3) -0.003(3)
C9 0.026(4) 0.061(5) 0.055(5) -0.020(4) -0.016(3) -0.009(3)
C10 0.089(8) 0.090(7) 0.113(10) 0.014(6) -0.075(8) -0.033(6)
C11 0.052(5) 0.106(8) 0.072(6) -0.030(6) -0.008(4) -0.046(6)
C12 0.053(6) 0.146(10) 0.097(8) -0.077(8) -0.003(5) -0.042(6)
C13 0.041(4) 0.038(4) 0.027(4) -0.010(3) -0.002(3) -0.018(3)
C14 0.029(3) 0.033(3) 0.027(3) -0.005(3) -0.008(3) -0.006(3)
C15 0.059(5) 0.031(4) 0.036(4) -0.003(3) -0.015(3) -0.018(3)
C16 0.091(7) 0.044(5) 0.071(6) -0.027(5) -0.013(5) -0.021(5)
C17 0.063(6) 0.040(4) 0.051(5) 0.006(4) -0.010(4) -0.026(4)
C18 0.076(6) 0.059(6) 0.082(7) -0.004(5) -0.039(5) -0.036(5)
C19 0.042(4) 0.036(4) 0.026(4) -0.007(3) -0.014(3) -0.013(3)
C20 0.040(4) 0.042(4) 0.024(3) -0.009(3) -0.006(3) -0.014(3)
C21 0.053(4) 0.052(4) 0.036(4) -0.021(4) -0.006(3) -0.023(4)
C22 0.092(7) 0.059(5) 0.067(6) -0.031(5) -0.026(6) -0.024(5)
C23 0.056(5) 0.093(7) 0.063(6) -0.042(6) -0.012(4) -0.027(5)
C24 0.078(6) 0.077(6) 0.041(4) -0.027(4) -0.015(4) -0.032(5)
C25 0.032(4) 0.038(4) 0.027(3) -0.008(3) -0.009(3) -0.007(3)
C26 0.026(3) 0.032(4) 0.035(4) -0.011(3) -0.005(3) -0.007(3)
C27 0.028(4) 0.041(4) 0.057(5) -0.008(3) -0.011(3) -0.014(3)
C28 0.032(4) 0.092(7) 0.070(5) -0.002(5) -0.009(4) -0.029(5)
C29 0.049(5) 0.056(5) 0.091(7) -0.025(5) -0.025(5) -0.022(4)
C30 0.034(4) 0.057(5) 0.078(6) -0.016(4) -0.024(4) -0.009(4)
C31 0.038(4) 0.034(4) 0.032(4) -0.009(3) -0.009(3) -0.007(3)
C32 0.049(4) 0.027(3) 0.037(4) -0.009(3) -0.003(3) -0.011(3)
C33 0.076(6) 0.043(4) 0.059(5) -0.020(4) -0.018(4) -0.017(4)
C34 0.157(11) 0.133(11) 0.060(6) -0.062(7) 0.023(7) -0.080(10)
C35 0.124(11) 0.046(5) 0.115(10) -0.032(6) -0.027(8) -0.027(6)
C36 0.112(8) 0.087(8) 0.090(9) -0.047(7) -0.045(7) -0.014(7)
C37 0.028(3) 0.037(4) 0.041(4) -0.009(3) -0.005(3) -0.007(3)
C38 0.038(3) 0.034(4) 0.036(4) -0.002(3) -0.005(3) -0.015(3)
C39 0.026(3) 0.052(4) 0.055(5) -0.015(4) -0.008(3) -0.005(3)
C40 0.034(7) 0.047(6) 0.147(16) -0.019(7) -0.023(10) 0.003(5)
C41 0.031(6) 0.101(11) 0.068(7) -0.024(7) 0.005(5) -0.009(7)
C42 0.039(7) 0.076(9) 0.093(10) -0.037(8) -0.025(7) -0.006(6)
C40A 0.05(2) 0.06(2) 0.076(17) -0.012(14) -0.03(2) 0.015(17)
C41A 0.032(14) 0.09(3) 0.071(16) -0.032(16) 0.001(14) -0.017(16)
C42A 0.033(14) 0.077(19) 0.12(3) -0.040(18) -0.01(2) -0.018(15)
C43 0.035(4) 0.022(3) 0.030(4) -0.007(3) -0.005(3) -0.004(3)
C44 0.042(4) 0.022(3) 0.030(3) -0.007(3) -0.007(3) -0.009(3)
C45 0.040(4) 0.034(4) 0.033(4) -0.009(3) 0.007(3) -0.012(3)
C46 0.049(5) 0.107(9) 0.087(8) -0.051(7) 0.018(5) -0.037(6)
C47 0.089(7) 0.062(6) 0.034(4) -0.012(4) -0.001(4) 0.011(5)
C48 0.082(7) 0.044(4) 0.042(5) -0.021(4) 0.011(5) -0.017(4)
C49 0.034(4) 0.034(4) 0.037(4) -0.009(3) -0.004(3) -0.005(3)
C50 0.033(4) 0.036(4) 0.046(4) -0.010(3) -0.007(3) -0.006(3)
C51 0.034(4) 0.074(6) 0.089(7) -0.029(6) 0.002(5) 0.006(4)
C52 0.052(8) 0.236(17) 0.35(3) -0.177(19) 0.011(13) -0.052(11)
C53 0.071(8) 0.151(13) 0.088(7) -0.048(8) 0.030(7) 0.004(8)
C54 0.094(11) 0.132(10) 0.136(11) 0.015(10) 0.017(10) 0.069(8)
C55 0.029(4) 0.038(4) 0.032(4) -0.002(3) -0.001(3) 0.000(3)
C56 0.033(4) 0.053(5) 0.049(5) -0.004(4) -0.003(3) -0.008(3)
C57 0.037(4) 0.063(6) 0.089(7) 0.010(5) -0.021(4) 0.002(4)
C58 0.070(11) 0.072(9) 0.069(12) 0.013(8) -0.021(10) -0.004(9)
C59 0.038(7) 0.17(2) 0.113(15) 0.036(14) -0.005(9) -0.013(12)
C60 0.069(12) 0.122(15) 0.159(19) -0.037(14) -0.081(12) 0.001(12)
C58A 0.08(2) 0.08(2) 0.17(3) -0.035(18) -0.05(2) 0.037(14)
C59A 0.057(17) 0.096(19) 0.13(3) 0.014(17) -0.051(17) -0.023(14)
C60A 0.08(2) 0.15(3) 0.092(11) 0.047(15) -0.042(14) -0.02(2)
C61 0.048(5) 0.035(4) 0.058(5) -0.023(4) 0.006(4) -0.012(3)
C62 0.056(5) 0.030(4) 0.122(9) -0.026(5) -0.018(5) -0.009(4)
C63 0.081(13) 0.056(10) 0.194(17) -0.021(13) -0.017(11) -0.035(8)
C64 0.14(2) 0.059(9) 0.27(3) -0.051(16) -0.04(2) -0.059(10)
C65 0.098(13) 0.116(14) 0.185(16) -0.006(12) -0.019(9) -0.076(10)
C66 0.098(13) 0.116(14) 0.185(16) -0.006(12) -0.019(9) -0.076(10)
C63A 0.071(11) 0.058(12) 0.166(17) -0.037(10) 0.003(14) -0.045(9)
C64A 0.17(3) 0.14(3) 0.25(3) -0.13(2) 0.01(3) -0.09(2)
C65A 0.087(13) 0.12(2) 0.29(3) -0.08(2) -0.04(2) -0.052(16)
C66A 0.15(3) 0.09(2) 0.23(2) 0.024(19) 0.01(2) -0.073(19)
C67 0.027(3) 0.026(3) 0.034(4) -0.009(3) -0.006(3) -0.007(3)
C68 0.032(4) 0.031(4) 0.041(4) -0.008(3) -0.009(3) -0.003(3)
C69 0.048(5) 0.073(6) 0.044(5) -0.033(4) 0.008(4) -0.011(4)
C70 0.076(8) 0.164(13) 0.099(10) -0.093(10) 0.001(6) -0.029(8)
C71 0.069(7) 0.090(7) 0.076(7) -0.055(6) 0.004(5) 0.018(6)
C72 0.081(8) 0.102(8) 0.056(6) -0.027(6) 0.019(5) -0.034(6)
C73 0.102(9) 0.031(4) 0.044(5) -0.010(4) 0.002(5) -0.001(5)
C74 0.047(5) 0.036(4) 0.045(4) -0.015(3) -0.007(4) -0.003(4)
C75 0.064(6) 0.036(4) 0.053(5) -0.009(4) -0.001(4) 0.010(4)
C76 0.038(4) 0.030(4) 0.051(4) -0.002(3) -0.010(3) -0.005(3)
C77 0.080(7) 0.036(5) 0.054(6) -0.002(4) -0.011(5) 0.003(5)
C78 0.076(7) 0.052(6) 0.081(7) -0.040(6) 0.031(6) -0.018(5)
C79 0.062(5) 0.036(4) 0.055(5) -0.023(4) 0.004(4) -0.014(4)
C80 0.076(7) 0.034(4) 0.067(5) -0.020(4) 0.011(5) -0.002(4)
C81 0.065(6) 0.026(4) 0.049(5) -0.014(3) 0.003(4) -0.002(4)
C82 0.126(10) 0.026(5) 0.059(6) -0.002(4) 0.009(7) 0.008(6)
C83 0.036(4) 0.047(5) 0.032(4) -0.013(3) 0.005(3) -0.018(4)
C84 0.035(4) 0.061(6) 0.067(6) -0.019(5) 0.000(4) -0.022(4)
C85 0.045(5) 0.055(5) 0.042(5) -0.007(4) -0.013(4) -0.016(4)
C86 0.070(7) 0.074(7) 0.056(6) -0.001(5) -0.030(5) -0.025(6)
C87 0.037(4) 0.052(5) 0.052(5) -0.015(4) -0.012(4) -0.010(4)
C88 0.084(8) 0.081(7) 0.070(7) -0.020(6) -0.039(6) -0.022(6)

loop_
_atom_type_symbol
_atom_type_description
_atom_type_scat_dispersion_real
_atom_type_scat_dispersion_imag
_atom_type_scat_source
C C 0.0033 0.0016 'International Tables Vol C Tables 4.2.6.8 and 6.1.1.4'
H H 0.0000 0.0000 'International Tables Vol C Tables 4.2.6.8 and 6.1.1.4'
O O 0.0106 0.0060 'International Tables Vol C Tables 4.2.6.8 and 6.1.1.4'
F F 0.0171 0.0103 'International Tables Vol C Tables 4.2.6.8 and 6.1.1.4'
Ag Ag -0.8971 1.1015 'International Tables Vol C Tables 4.2.6.8 and 6.1.1.4'

loop_
_geom_angle_atom_site_label_1
_geom_angle_atom_site_label_2
_geom_angle_atom_site_label_3
_geom_angle
C7 Ag1 C25 172.2(3)
C7 Ag1 Ag6C 50.6(4)
C25 Ag1 Ag6C 123.6(4)
C7 Ag1 Ag7C 122.8(6)
C25 Ag1 Ag7C 54.5(6)
Ag6C Ag1 Ag7C 75.3(6)
C7 Ag1 Ag4B 56.6(5)
C25 Ag1 Ag4B 130.3(5)
Ag6C Ag1 Ag4B 105.2(6)
Ag7C Ag1 Ag4B 145.3(6)
C7 Ag1 Ag4A 60.8(2)
C25 Ag1 Ag4A 126.2(2)
Ag6C Ag1 Ag4A 109.1(4)
Ag7C Ag1 Ag4A 143.8(6)
Ag4B Ag1 Ag4A 4.2(5)
C7 Ag1 Ag14 118.3(2)
C25 Ag1 Ag14 55.2(2)
Ag6C Ag1 Ag14 68.7(4)
Ag7C Ag1 Ag14 31.1(6)
Ag4B Ag1 Ag14 172.9(4)
Ag4A Ag1 Ag14 174.37(7)
C7 Ag1 A15 131.6(2)
C25 Ag1 A15 55.4(2)
Ag6C Ag1 A15 167.6(6)
Ag7C Ag1 A15 97.4(6)
Ag4B Ag1 A15 75.0(5)
Ag4A Ag1 A15 70.83(16)
Ag14 Ag1 A15 110.05(11)
C7 Ag1 Ag15 127.8(4)
C25 Ag1 Ag15 59.1(4)
Ag6C Ag1 Ag15 167.4(6)
Ag7C Ag1 Ag15 100.6(6)
Ag4B Ag1 Ag15 71.2(5)
Ag4A Ag1 Ag15 67.0(3)
Ag14 Ag1 Ag15 113.8(3)
A15 Ag1 Ag15 3.8(4)
C7 Ag1 Ag8B 54.1(2)
C25 Ag1 Ag8B 125.0(2)
Ag4B Ag1 Ag8B 91.0(4)
Ag4A Ag1 Ag8B 93.63(13)
Ag14 Ag1 Ag8B 81.92(8)
A15 Ag1 Ag8B 135.84(14)
Ag15 Ag1 Ag8B 134.9(2)
C7 Ag1 Ag6B 59.8(2)
C25 Ag1 Ag6B 113.0(2)
Ag4B Ag1 Ag6B 116.3(5)
Ag4A Ag1 Ag6B 120.58(16)
Ag14 Ag1 Ag6B 59.00(11)
A15 Ag1 Ag6B 168.04(15)
Ag15 Ag1 Ag6B 171.5(3)
Ag8B Ag1 Ag6B 51.31(13)
C7 Ag1 Ag9A 55.5(2)
C25 Ag1 Ag9A 123.6(2)
Ag4B Ag1 Ag9A 55.2(3)
Ag4A Ag1 Ag9A 57.23(8)
Ag14 Ag1 Ag9A 127.50(5)
A15 Ag1 Ag9A 96.72(14)
Ag15 Ag1 Ag9A 94.2(3)
C1 Ag2A C43 143.6(9)
C1 Ag2A O5 91.9(9)
C43 Ag2A O5 92.0(9)
C1 Ag2A Ag9A 54.2(6)
C43 Ag2A Ag9A 133.8(11)
O5 Ag2A Ag9A 134.2(11)
C1 Ag2A Ag6B 159.4(10)
C43 Ag2A Ag6B 57.0(6)
O5 Ag2A Ag6B 87.1(8)
C1 Ag2A Ag6A 162.5(11)
C43 Ag2A Ag6A 53.3(6)
O5 Ag2A Ag6A 80.9(8)
Ag9A Ag2A Ag6A 121.4(7)
C1 Ag2A Ag16 103.1(8)
C43 Ag2A Ag16 47.7(5)
O5 Ag2A Ag16 126.4(9)
Ag9A Ag2A Ag16 93.9(8)
Ag6B Ag2A Ag16 93.9(7)
Ag6A Ag2A Ag16 94.0(7)
C1 Ag2A Ag9B 44.5(6)
C43 Ag2A Ag9B 138.1(11)
O5 Ag2A Ag9B 129.1(10)
Ag6B Ag2A Ag9B 123.7(8)
Ag16 Ag2A Ag9B 93.9(7)
C1 Ag2A Ag10 46.8(5)
C43 Ag2A Ag10 100.5(8)
O5 Ag2A Ag10 117.8(7)
Ag9A Ag2A Ag10 63.7(6)
Ag6B Ag2A Ag10 148.5(10)
Ag6A Ag2A Ag10 150.1(10)
Ag16 Ag2A Ag10 56.3(4)
Ag9B Ag2A Ag10 56.4(5)
C1 Ag2A Ag6C 145.3(10)
C43 Ag2A Ag6C 69.1(7)
O5 Ag2A Ag6C 99.4(9)
Ag16 Ag2A Ag6C 96.3(7)
Ag10 Ag2A Ag6C 142.0(9)
C1 Ag2A Ag1 115.1(10)
C43 Ag2A Ag1 74.3(6)
O5 Ag2A Ag1 150.0(9)
Ag9A Ag2A Ag1 63.7(5)
Ag6B Ag2A Ag1 63.0(4)
Ag6A Ag2A Ag1 69.5(6)
Ag16 Ag2A Ag1 62.3(5)
Ag9B Ag2A Ag1 72.2(6)
Ag10 Ag2A Ag1 91.2(7)
Ag6C Ag2A Ag1 51.0(5)
C1 Ag2B C43 159.2(3)
C1 Ag2B O5 97.0(3)
C43 Ag2B O5 99.8(3)
C1 Ag2B Ag16 108.8(2)
C43 Ag2B Ag16 50.73(19)
O5 Ag2B Ag16 142.4(3)
C1 Ag2B Ag9A 49.3(2)
C43 Ag2B Ag9A 125.2(2)
O5 Ag2B Ag9A 126.7(3)
Ag16 Ag2B Ag9A 90.81(8)
C1 Ag2B Ag10 50.0(2)
C43 Ag2B Ag10 109.29(19)
O5 Ag2B Ag10 131.4(2)
Ag16 Ag2B Ag10 59.90(4)
Ag9A Ag2B Ag10 62.82(13)
C1 Ag2B Ag6B 140.4(3)
C43 Ag2B Ag6B 54.2(2)
O5 Ag2B Ag6B 84.5(2)
Ag16 Ag2B Ag6B 92.01(10)
Ag10 Ag2B Ag6B 144.10(12)
C1 Ag2B Ag6A 145.9(3)
C43 Ag2B Ag6A 50.8(3)
O5 Ag2B Ag6A 79.1(4)
Ag16 Ag2B Ag6A 92.9(3)
Ag9A Ag2B Ag6A 106.4(3)
Ag10 Ag2B Ag6A 148.9(3)
C1 Ag2B Ag9B 40.0(4)
C43 Ag2B Ag9B 131.9(3)
O5 Ag2B Ag9B 124.9(3)
Ag16 Ag2B Ag9B 91.72(13)
Ag10 Ag2B Ag9B 55.47(19)
Ag6B Ag2B Ag9B 108.6(3)
C13 Ag3A C19 163(5)
C13 Ag3A C14 26.6(8)
C19 Ag3A C14 138(4)
C13 Ag3A Ag16 47.2(14)
C19 Ag3A Ag16 149(3)
C14 Ag3A Ag16 73.0(8)
C13 Ag3A Ag11 133.5(14)
C19 Ag3A Ag11 45.9(5)
C14 Ag3A Ag11 139(3)
Ag16 Ag3A Ag11 112.7(17)
C13 Ag3A A15 146(5)
C19 Ag3A A15 51.3(10)
C14 Ag3A A15 162(3)
Ag16 Ag3A A15 100(3)
Ag11 Ag3A A15 59.1(7)
C13 Ag3A Ag15 149(5)
C19 Ag3A Ag15 48.3(10)
C14 Ag3A Ag15 166(3)
Ag16 Ag3A Ag15 102(3)
Ag11 Ag3A Ag15 55.5(7)
A15 Ag3A Ag15 3.8(4)
C13 Ag3A Ag10 50.1(6)
C19 Ag3A Ag10 125(2)
C14 Ag3A Ag10 65.3(9)
Ag16 Ag3A Ag10 57.3(5)
Ag11 Ag3A Ag10 83.4(8)
A15 Ag3A Ag10 125.3(17)
Ag15 Ag3A Ag10 124.2(15)
C19 Ag3B C13 165.3(4)
C19 Ag3B C14 164.6(3)
C13 Ag3B C14 29.2(2)
C19 Ag3B C20 28.3(3)
C13 Ag3B C20 166.1(3)
C14 Ag3B C20 138.5(3)
C19 Ag3B Ag11 44.29(19)
C13 Ag3B Ag11 122.9(3)
C14 Ag3B Ag11 141.4(2)
C20 Ag3B Ag11 70.89(17)
C19 Ag3B Ag10 122.8(2)
C13 Ag3B Ag10 46.5(2)
C14 Ag3B Ag10 63.96(18)
C20 Ag3B Ag10 145.03(19)
Ag11 Ag3B Ag10 78.84(11)
C19 Ag3B A15 46.1(2)
C13 Ag3B A15 123.2(3)
C14 Ag3B A15 148.1(2)
C20 Ag3B A15 64.75(18)
Ag11 Ag3B A15 54.69(11)
Ag10 Ag3B A15 110.82(17)
C19 Ag3B Ag16 128.5(3)
C13 Ag3B Ag16 38.3(2)
C14 Ag3B Ag16 66.84(18)
C20 Ag3B Ag16 149.11(19)
Ag11 Ag3B Ag16 98.45(15)
Ag10 Ag3B Ag16 51.34(7)
A15 Ag3B Ag16 85.25(12)
C19 Ag3B Ag15 43.0(3)
C13 Ag3B Ag15 125.8(3)
C14 Ag3B Ag15 151.4(3)
C20 Ag3B Ag15 62.8(3)
Ag11 Ag3B Ag15 51.5(3)
Ag10 Ag3B Ag15 110.5(3)
A15 Ag3B Ag15 3.6(3)
Ag16 Ag3B Ag15 87.6(2)
C37 Ag4A O9 96.0(3)
C37 Ag4A C67 138.1(4)
O9 Ag4A C67 104.0(3)
C37 Ag4A C7 103.9(3)
O9 Ag4A C7 107.2(3)
C67 Ag4A C7 104.7(3)
C37 Ag4A Ag11 46.1(2)
O9 Ag4A Ag11 131.5(2)
C67 Ag4A Ag11 94.9(2)
C7 Ag4A Ag11 110.4(2)
C37 Ag4A Ag13 174.1(3)
O9 Ag4A Ag13 82.55(19)
C67 Ag4A Ag13 47.66(17)
C7 Ag4A Ag13 71.24(18)
Ag11 Ag4A Ag13 138.22(19)
C37 Ag4A Ag1 109.9(2)
O9 Ag4A Ag1 143.7(3)
C67 Ag4A Ag1 73.37(19)
C7 Ag4A Ag1 43.11(16)
Ag11 Ag4A Ag1 84.28(12)
Ag13 Ag4A Ag1 69.06(8)
C37 Ag4A Ag9A 49.5(2)
O9 Ag4A Ag9A 120.5(3)
C67 Ag4A Ag9A 134.6(2)
C7 Ag4A Ag9A 56.3(2)
Ag11 Ag4A Ag9A 62.65(14)
Ag13 Ag4A Ag9A 126.5(2)
Ag1 Ag4A Ag9A 65.97(11)
C37 Ag4A Ag9B 39.6(4)
O9 Ag4A Ag9B 117.5(3)
C67 Ag4A Ag9B 138.4(3)
C7 Ag4A Ag9B 66.1(3)
Ag11 Ag4A Ag9B 56.33(16)
Ag13 Ag4A Ag9B 136.5(4)
Ag1 Ag4A Ag9B 74.3(3)
C37 Ag4A Ag15 98.6(3)
O9 Ag4A Ag15 143.4(3)
C67 Ag4A Ag15 45.8(3)
C7 Ag4A Ag15 101.5(3)
Ag11 Ag4A Ag15 52.5(2)
Ag13 Ag4A Ag15 85.8(2)
Ag1 Ag4A Ag15 58.5(2)
Ag9A Ag4A Ag15 94.2(2)
Ag9B Ag4A Ag15 94.5(2)
O9 Ag4B C37 98.0(5)
O9 Ag4B C7 114.7(9)
C37 Ag4B C7 109.2(7)
O9 Ag4B C67 100.8(6)
C37 Ag4B C67 129.6(10)
C7 Ag4B C67 104.5(5)
O9 Ag4B Ag9A 127.3(8)
C37 Ag4B Ag9A 51.2(4)
C7 Ag4B Ag9A 59.2(4)
C67 Ag4B Ag9A 131.9(6)
O9 Ag4B Ag1 148.7(7)
C37 Ag4B Ag1 110.4(6)
C7 Ag4B Ag1 44.0(3)
C67 Ag4B Ag1 71.3(4)
Ag9A Ag4B Ag1 67.4(3)
O9 Ag4B Ag13 83.4(5)
C37 Ag4B Ag13 176.2(10)
C7 Ag4B Ag13 73.2(4)
C67 Ag4B Ag13 46.6(3)
Ag9A Ag4B Ag13 130.4(5)
Ag1 Ag4B Ag13 69.1(3)
O9 Ag4B Ag11 128.5(6)
C37 Ag4B Ag11 44.3(4)
C7 Ag4B Ag11 111.2(5)
C67 Ag4B Ag11 89.0(6)
Ag9A Ag4B Ag11 62.4(3)
Ag1 Ag4B Ag11 82.4(4)
Ag13 Ag4B Ag11 132.4(7)
O9 Ag4B Ag9B 123.0(7)
C37 Ag4B Ag9B 41.0(4)
C7 Ag4B Ag9B 69.1(5)
C67 Ag4B Ag9B 134.8(7)
Ag1 Ag4B Ag9B 75.7(4)
Ag13 Ag4B Ag9B 140.5(6)
Ag11 Ag4B Ag9B 56.3(3)
C55 Ag5 C61 163.4(3)
C55 Ag5 O3 97.6(3)
C61 Ag5 O3 98.9(3)
C55 Ag5 Ag17 52.3(2)
C61 Ag5 Ag17 112.8(2)
O3 Ag5 Ag17 136.30(15)
C55 Ag5 Ag13 113.7(2)
C61 Ag5 Ag13 50.9(2)
O3 Ag5 Ag13 139.30(14)
Ag17 Ag5 Ag13 61.94(2)
C55 Ag5 Ag8C 141.9(7)
C61 Ag5 Ag8C 44.5(5)
O3 Ag5 Ag8C 71.8(6)
Ag17 Ag5 Ag8C 110.8(9)
Ag13 Ag5 Ag8C 67.5(6)
C55 Ag5 Ag8A 139.6(3)
C61 Ag5 Ag8A 46.0(3)
O3 Ag5 Ag8A 72.9(3)
Ag17 Ag5 Ag8A 108.1(3)
Ag13 Ag5 Ag8A 66.4(3)
C55 Ag5 Ag7B 46.9(3)
C61 Ag5 Ag7B 141.3(4)
O3 Ag5 Ag7B 66.1(3)
Ag17 Ag5 Ag7B 70.4(3)
Ag13 Ag5 Ag7B 117.8(3)
C55 Ag5 Ag8B 133.7(2)
C61 Ag5 Ag8B 48.6(3)
O3 Ag5 Ag8B 79.93(19)
Ag17 Ag5 Ag8B 98.75(18)
Ag13 Ag5 Ag8B 59.75(12)
Ag7B Ag5 Ag8B 92.8(3)
C55 Ag5 Ag7A 46.2(2)
C61 Ag5 Ag7A 142.7(2)
O3 Ag5 Ag7A 64.90(16)
Ag17 Ag5 Ag7A 71.73(7)
Ag13 Ag5 Ag7A 119.95(7)
Ag8A Ag5 Ag7A 96.72(15)
C55 Ag5 Ag7C 66.8(5)
C61 Ag5 Ag7C 115.5(5)
O3 Ag5 Ag7C 76.6(5)
Ag17 Ag5 Ag7C 63.2(5)
Ag13 Ag5 Ag7C 91.9(4)
Ag8C Ag5 Ag7C 75.1(8)
C31 Ag6A O6 104.3(7)
C31 Ag6A C43 148.8(6)
O6 Ag6A C43 102.3(6)
C31 Ag6A C44 131.6(6)
O6 Ag6A C44 96.7(6)
C43 Ag6A C44 27.8(3)
C31 Ag6A Ag2A 150.6(8)
O6 Ag6A Ag2A 77.9(7)
C43 Ag6A Ag2A 52.2(5)
C44 Ag6A Ag2A 76.0(6)
C31 Ag6A Ag12 47.7(3)
O6 Ag6A Ag12 140.1(8)
C43 Ag6A Ag12 101.1(4)
C44 Ag6A Ag12 89.3(4)
Ag2A Ag6A Ag12 141.3(8)
C31 Ag6A Ag14 100.9(5)
O6 Ag6A Ag14 150.4(6)
C43 Ag6A Ag14 49.5(3)
C44 Ag6A Ag14 54.3(3)
Ag2A Ag6A Ag14 87.8(7)
Ag12 Ag6A Ag14 55.5(2)
C31 Ag6A Ag2B 158.7(7)
O6 Ag6A Ag2B 76.1(4)
C43 Ag6A Ag2B 46.2(3)
C44 Ag6A Ag2B 68.6(3)
Ag2A Ag6A Ag2B 8.1(4)
Ag12 Ag6A Ag2B 141.3(6)
Ag14 Ag6A Ag2B 86.1(4)
C31 Ag6A Ag8A 39.1(4)
O6 Ag6A Ag8A 124.8(5)
C43 Ag6A Ag8A 129.0(7)
C44 Ag6A Ag8A 138.0(5)
Ag2A Ag6A Ag8A 115.5(8)
Ag12 Ag6A Ag8A 55.6(3)
Ag14 Ag6A Ag8A 84.8(4)
Ag2B Ag6A Ag8A 123.2(7)
C31 Ag6B O6 95.2(3)
C31 Ag6B C43 139.6(4)
O6 Ag6B C43 96.5(3)
C31 Ag6B Ag2A 165.1(6)
O6 Ag6B Ag2A 79.6(6)
C43 Ag6B Ag2A 55.3(5)
C31 Ag6B Ag8B 51.1(3)
O6 Ag6B Ag8B 128.7(3)
C43 Ag6B Ag8B 134.7(3)
Ag2A Ag6B Ag8B 122.3(6)
C31 Ag6B Ag2B 170.2(3)
O6 Ag6B Ag2B 77.1(2)
C43 Ag6B Ag2B 48.68(18)
Ag2A Ag6B Ag2B 8.2(5)
Ag8B Ag6B Ag2B 129.8(3)
C31 Ag6B Ag14 99.8(2)
O6 Ag6B Ag14 140.4(4)
C43 Ag6B Ag14 50.16(18)
Ag2A Ag6B Ag14 93.0(5)
Ag8B Ag6B Ag14 88.23(16)
Ag2B Ag6B Ag14 90.08(12)
C31 Ag6B Ag12 45.4(2)
O6 Ag6B Ag12 124.7(4)
C43 Ag6B Ag12 97.5(2)
Ag2A Ag6B Ag12 147.7(6)
Ag8B Ag6B Ag12 62.16(16)
Ag2B Ag6B Ag12 144.33(17)
Ag14 Ag6B Ag12 54.77(8)
C31 Ag6B Ag1 112.1(3)
O6 Ag6B Ag1 145.5(4)
C43 Ag6B Ag1 76.6(2)
Ag2A Ag6B Ag1 68.6(6)
Ag8B Ag6B Ag1 64.2(2)
Ag2B Ag6B Ag1 73.12(13)
Ag14 Ag6B Ag1 57.13(8)
Ag12 Ag6B Ag1 89.76(11)
C31 Ag6C Ag8C 61.6(11)
C31 Ag6C C7 150.0(15)
Ag8C Ag6C C7 93.9(12)
C31 Ag6C C8 128.4(11)
Ag8C Ag6C C8 92.4(10)
C7 Ag6C C8 28.6(3)
C31 Ag6C Ag1 145.9(11)
Ag8C Ag6C Ag1 96.9(11)
C7 Ag6C Ag1 46.1(4)
C8 Ag6C Ag1 74.6(4)
C31 Ag6C Ag12 48.7(4)
Ag8C Ag6C Ag12 68.4(8)
C7 Ag6C Ag12 141.4(10)
C8 Ag6C Ag12 159.7(13)
Ag1 Ag6C Ag12 100.3(6)
C31 Ag6C Ag2A 140.6(14)
Ag8C Ag6C Ag2A 157.3(11)
C7 Ag6C Ag2A 63.7(7)
C8 Ag6C Ag2A 69.6(6)
Ag1 Ag6C Ag2A 65.8(6)
Ag12 Ag6C Ag2A 126.9(9)
C31 Ag6C Ag14 100.2(6)
Ag8C Ag6C Ag14 105.0(9)
C7 Ag6C Ag14 103.0(6)
C8 Ag6C Ag14 130.5(6)
Ag1 Ag6C Ag14 57.7(3)
Ag12 Ag6C Ag14 53.7(3)
Ag2A Ag6C Ag14 78.8(7)
C49 Ag7A C55 170.2(4)
C49 Ag7A C56 159.9(4)
C55 Ag7A C56 28.5(3)
C49 Ag7A Ag14 46.4(2)
C55 Ag7A Ag14 129.1(3)
C56 Ag7A Ag14 150.0(3)
C49 Ag7A Ag12 48.4(2)
C55 Ag7A Ag12 122.1(3)
C56 Ag7A Ag12 142.0(3)
Ag14 Ag7A Ag12 55.92(8)
C49 Ag7A Ag5 125.3(3)
C55 Ag7A Ag5 45.0(2)
C56 Ag7A Ag5 70.2(2)
Ag14 Ag7A Ag5 102.69(17)
Ag12 Ag7A Ag5 77.17(12)
C55 Ag7B C49 174.7(7)
C55 Ag7B C56 28.1(3)
C49 Ag7B C56 151.1(9)
C55 Ag7B Ag5 47.8(4)
C49 Ag7B Ag5 129.5(6)
C56 Ag7B Ag5 72.5(4)
C55 Ag7B Ag14 136.1(8)
C49 Ag7B Ag14 47.4(3)
C56 Ag7B Ag14 153.9(6)
Ag5 Ag7B Ag14 107.9(6)
C55 Ag7B Ag12 127.6(7)
C49 Ag7B Ag12 49.2(3)
C56 Ag7B Ag12 144.4(5)
Ag5 Ag7B Ag12 80.3(4)
Ag14 Ag7B Ag12 57.1(2)
C55 Ag7B Ag17 43.2(4)
C49 Ag7B Ag17 140.7(6)
C56 Ag7B Ag17 65.3(4)
Ag5 Ag7B Ag17 53.9(3)
Ag14 Ag7B Ag17 93.3(4)
Ag12 Ag7B Ag17 115.3(6)
Ag14 Ag7C C49 70.0(9)
Ag14 Ag7C C25 74.1(11)
C49 Ag7C C25 131.6(13)
Ag14 Ag7C Ag12 80.3(11)
C49 Ag7C Ag12 55.3(6)
C25 Ag7C Ag12 145.4(12)
Ag14 Ag7C Ag1 77.6(9)
C49 Ag7C Ag1 144.9(13)
C25 Ag7C Ag1 45.2(4)
Ag12 Ag7C Ag1 107.0(8)
Ag14 Ag7C Ag17 139.6(12)
C49 Ag7C Ag17 147.3(12)
C25 Ag7C Ag17 67.0(6)
Ag12 Ag7C Ag17 128.6(9)
Ag1 Ag7C Ag17 67.7(4)
Ag14 Ag7C Ag5 149.3(12)
C49 Ag7C Ag5 113.4(11)
C25 Ag7C Ag5 114.1(8)
Ag12 Ag7C Ag5 78.2(7)
Ag1 Ag7C Ag5 88.1(5)
Ag17 Ag7C Ag5 51.2(4)
C61 Ag8A C31 154.9(10)
C61 Ag8A Ag5 49.0(3)
C31 Ag8A Ag5 129.3(5)
C61 Ag8A Ag12 127.1(5)
C31 Ag8A Ag12 49.4(3)
Ag5 Ag8A Ag12 81.4(2)
C61 Ag8A Ag13 45.5(3)
C31 Ag8A Ag13 159.5(7)
Ag5 Ag8A Ag13 56.24(17)
Ag12 Ag8A Ag13 124.6(3)
C61 Ag8A Ag6A 164.5(9)
C31 Ag8A Ag6A 40.6(4)
Ag5 Ag8A Ag6A 126.3(4)
Ag12 Ag8A Ag6A 57.9(2)
Ag13 Ag8A Ag6A 119.0(6)
C31 Ag8B C61 129.6(6)
C31 Ag8B C7 111.8(4)
C61 Ag8B C7 116.3(3)
C31 Ag8B Ag6B 52.4(3)
C61 Ag8B Ag6B 176.3(4)
C7 Ag8B Ag6B 62.9(3)
C31 Ag8B Ag13 173.8(3)
C61 Ag8B Ag13 49.0(2)
C7 Ag8B Ag13 71.8(2)
Ag6B Ag8B Ag13 128.6(4)
C31 Ag8B Ag5 117.3(3)
C61 Ag8B Ag5 45.8(3)
C7 Ag8B Ag5 120.0(3)
Ag6B Ag8B Ag5 131.0(2)
Ag13 Ag8B Ag5 56.94(9)
C31 Ag8B Ag12 46.7(2)
C61 Ag8B Ag12 114.1(4)
C7 Ag8B Ag12 119.9(3)
Ag6B Ag8B Ag12 64.65(16)
Ag13 Ag8B Ag12 127.32(17)
Ag5 Ag8B Ag12 76.94(14)
C31 Ag8B Ag1 113.6(4)
C61 Ag8B Ag1 112.5(3)
C7 Ag8B Ag1 40.2(2)
Ag6B Ag8B Ag1 64.5(2)
Ag13 Ag8B Ag1 65.53(15)
Ag5 Ag8B Ag1 88.12(14)
Ag12 Ag8B Ag1 91.10(17)
C61 Ag8C C31 162(3)
C61 Ag8C Ag6C 145(2)
C31 Ag8C Ag6C 53.0(8)
C61 Ag8C Ag5 49.3(5)
C31 Ag8C Ag5 129.1(7)
Ag6C Ag8C Ag5 121.7(14)
C61 Ag8C Ag12 128.3(10)
C31 Ag8C Ag12 48.6(4)
Ag6C Ag8C Ag12 68.6(7)
Ag5 Ag8C Ag12 81.0(4)
C61 Ag8C Ag13 44.6(6)
C31 Ag8C Ag13 153(2)
Ag6C Ag8C Ag13 100.9(15)
Ag5 Ag8C Ag13 55.9(3)
Ag12 Ag8C Ag13 122.0(8)
C1 Ag9A C37 133.8(4)
C1 Ag9A Ag2A 53.5(5)
C37 Ag9A Ag2A 171.5(6)
C1 Ag9A C7 119.8(3)
C37 Ag9A C7 104.4(3)
Ag2A Ag9A C7 70.2(5)
C1 Ag9A Ag4B 173.1(5)
C37 Ag9A Ag4B 51.9(3)
Ag2A Ag9A Ag4B 121.3(6)
C7 Ag9A Ag4B 53.6(4)
C1 Ag9A Ag2B 47.9(2)
C37 Ag9A Ag2B 171.0(3)
Ag2A Ag9A Ag2B 7.4(4)
C7 Ag9A Ag2B 77.4(2)
Ag4B Ag9A Ag2B 127.3(3)
C1 Ag9A Ag4A 175.7(4)
C37 Ag9A Ag4A 50.5(2)
Ag2A Ag9A Ag4A 122.3(5)
C7 Ag9A Ag4A 56.0(2)
Ag4B Ag9A Ag4A 3.8(6)
Ag2B Ag9A Ag4A 128.0(2)
C1 Ag9A Ag10 47.7(2)
C37 Ag9A Ag10 114.8(3)
Ag2A Ag9A Ag10 65.8(4)
C7 Ag9A Ag10 126.3(2)
Ag4B Ag9A Ag10 136.7(4)
Ag2B Ag9A Ag10 58.63(6)
Ag4A Ag9A Ag10 133.08(16)
C1 Ag9A Ag11 125.0(3)
C37 Ag9A Ag11 43.9(2)
Ag2A Ag9A Ag11 130.1(6)
C7 Ag9A Ag11 105.94(17)
Ag4B Ag9A Ag11 61.6(4)
Ag2B Ag9A Ag11 127.05(10)
Ag4A Ag9A Ag11 57.89(12)
Ag10 Ag9A Ag11 81.50(14)
C1 Ag9A Ag1 119.7(2)
C37 Ag9A Ag1 102.3(2)
Ag2A Ag9A Ag1 69.3(5)
C7 Ag9A Ag1 39.96(16)
Ag4B Ag9A Ag1 57.5(3)
Ag2B Ag9A Ag1 73.20(11)
Ag4A Ag9A Ag1 56.80(10)
Ag10 Ag9A Ag1 94.91(6)
Ag11 Ag9A Ag1 77.60(5)
C37 Ag9B C1 164.9(13)
C37 Ag9B Ag10 129.8(4)
C1 Ag9B Ag10 51.0(2)
C37 Ag9B Ag11 46.3(2)
C1 Ag9B Ag11 137.4(3)
Ag10 Ag9B Ag11 86.43(10)
C37 Ag9B Ag2A 147.6(10)
C1 Ag9B Ag2A 47.4(5)
Ag10 Ag9B Ag2A 63.5(4)
Ag11 Ag9B Ag2A 120.3(7)
C37 Ag9B Ag4B 46.6(4)
C1 Ag9B Ag4B 147.6(10)
Ag10 Ag9B Ag4B 129.8(6)
Ag11 Ag9B Ag4B 59.3(4)
Ag2A Ag9B Ag4B 101.2(8)
C37 Ag9B Ag2B 153.3(10)
C1 Ag9B Ag2B 41.8(4)
Ag10 Ag9B Ag2B 56.65(17)
Ag11 Ag9B Ag2B 120.0(5)
Ag2A Ag9B Ag2B 7.4(3)
Ag4B Ag9B Ag2B 107.6(7)
C37 Ag9B Ag4A 45.1(4)
C1 Ag9B Ag4A 149.5(10)
Ag10 Ag9B Ag4A 127.3(5)
Ag11 Ag9B Ag4A 55.8(2)
Ag2A Ag9B Ag4A 102.6(8)
Ag4B Ag9B Ag4A 3.6(5)
Ag2B Ag9B Ag4A 108.7(7)
C1 Ag10 C13 150.8(3)
C1 Ag10 O1 102.4(2)
C13 Ag10 O1 99.5(2)
C1 Ag10 O2 106.5(2)
C13 Ag10 O2 96.8(2)
O1 Ag10 O2 77.60(18)
C1 Ag10 Ag16 104.26(19)
C13 Ag10 Ag16 46.76(18)
O1 Ag10 Ag16 135.74(14)
O2 Ag10 Ag16 126.04(13)
C1 Ag10 Ag9B 46.4(2)
C13 Ag10 Ag9B 128.9(4)
O1 Ag10 Ag9B 125.6(5)
O2 Ag10 Ag9B 74.0(3)
Ag16 Ag10 Ag9B 98.2(5)
C1 Ag10 Ag2B 47.74(19)
C13 Ag10 Ag2B 103.13(18)
O1 Ag10 Ag2B 129.48(15)
O2 Ag10 Ag2B 141.58(13)
Ag16 Ag10 Ag2B 57.52(4)
Ag9B Ag10 Ag2B 67.9(3)
C1 Ag10 Ag9A 46.9(2)
C13 Ag10 Ag9A 121.57(18)
O1 Ag10 Ag9A 136.29(16)
O2 Ag10 Ag9A 83.03(17)
Ag16 Ag10 Ag9A 86.98(10)
Ag2B Ag10 Ag9A 58.55(12)
C1 Ag10 Ag3A 132.3(12)
C13 Ag10 Ag3A 42.8(5)
O1 Ag10 Ag3A 121.0(18)
O2 Ag10 Ag3A 68.4(17)
Ag16 Ag10 Ag3A 58.1(18)
Ag2B Ag10 Ag3A 106.0(19)
Ag9A Ag10 Ag3A 86.1(10)
C1 Ag10 Ag2A 45.4(5)
C13 Ag10 Ag2A 105.4(5)
O1 Ag10 Ag2A 135.4(4)
O2 Ag10 Ag2A 133.5(4)
Ag16 Ag10 Ag2A 58.8(5)
Ag9B Ag10 Ag2A 60.1(5)
Ag2B Ag10 Ag2A 8.3(4)
Ag9A Ag10 Ag2A 50.5(4)
Ag3A Ag10 Ag2A 102.1(19)
C1 Ag10 Ag3B 139.0(2)
C13 Ag10 Ag3B 42.78(17)
O1 Ag10 Ag3B 111.50(16)
O2 Ag10 Ag3B 61.40(13)
Ag16 Ag10 Ag3B 66.20(5)
Ag9B Ag10 Ag3B 93.88(16)
Ag2B Ag10 Ag3B 115.86(7)
Ag2A Ag10 Ag3B 112.0(4)
C19 Ag11 C37 171.2(3)
C19 Ag11 Ag15 53.9(3)
C37 Ag11 Ag15 123.6(3)
C19 Ag11 Ag4A 124.4(2)
C37 Ag11 Ag4A 52.1(2)
Ag15 Ag11 Ag4A 71.5(3)
C19 Ag11 A15 53.6(2)
C37 Ag11 A15 124.5(2)
Ag15 Ag11 A15 3.5(3)
Ag4A Ag11 A15 72.64(13)
C19 Ag11 Ag3A 51.5(6)
C37 Ag11 Ag3A 136.7(7)
Ag15 Ag11 Ag3A 64.9(17)
Ag4A Ag11 Ag3A 116(2)
A15 Ag11 Ag3A 61.7(17)
C19 Ag11 Ag9B 143.0(3)
C37 Ag11 Ag9B 45.4(2)
Ag15 Ag11 Ag9B 115.8(5)
Ag4A Ag11 Ag9B 67.9(3)
A15 Ag11 Ag9B 113.7(4)
C19 Ag11 Ag3B 45.9(2)
C37 Ag11 Ag3B 142.8(2)
Ag15 Ag11 Ag3B 70.2(3)
Ag4A Ag11 Ag3B 126.61(10)
A15 Ag11 Ag3B 67.33(10)
Ag9B Ag11 Ag3B 97.63(14)
C19 Ag11 Ag4B 127.3(4)
C37 Ag11 Ag4B 49.5(4)
Ag15 Ag11 Ag4B 74.1(4)
Ag4A Ag11 Ag4B 3.5(4)
A15 Ag11 Ag4B 75.0(3)
Ag3A Ag11 Ag4B 116(2)
Ag9B Ag11 Ag4B 64.4(5)
Ag3B Ag11 Ag4B 126.5(2)
C19 Ag11 Ag9A 138.9(2)
C37 Ag11 Ag9A 48.5(2)
Ag15 Ag11 Ag9A 104.3(3)
Ag4A Ag11 Ag9A 59.46(14)
A15 Ag11 Ag9A 102.45(12)
Ag3A Ag11 Ag9A 88.6(9)
Ag4B Ag11 Ag9A 56.1(3)
C31 Ag12 C49 154.5(3)
C31 Ag12 O4 102.3(3)
C49 Ag12 O4 94.1(3)
C31 Ag12 O3 101.9(2)
C49 Ag12 O3 100.9(2)
O4 Ag12 O3 76.24(19)
C31 Ag12 Ag7C 116.2(4)
C49 Ag12 Ag7C 51.4(4)
O4 Ag12 Ag7C 141.4(5)
O3 Ag12 Ag7C 92.4(7)
C31 Ag12 Ag14 107.06(19)
C49 Ag12 Ag14 49.27(18)
O4 Ag12 Ag14 137.17(17)
O3 Ag12 Ag14 125.51(15)
Ag7C Ag12 Ag14 33.3(6)
C31 Ag12 Ag8A 45.2(2)
C49 Ag12 Ag8A 133.9(3)
O4 Ag12 Ag8A 126.8(4)
O3 Ag12 Ag8A 73.7(3)
Ag14 Ag12 Ag8A 95.9(3)
C31 Ag12 Ag8C 45.1(4)
C49 Ag12 Ag8C 135.6(6)
O4 Ag12 Ag8C 124.3(9)
O3 Ag12 Ag8C 71.7(8)
Ag7C Ag12 Ag8C 84.6(8)
Ag14 Ag12 Ag8C 98.4(9)
C31 Ag12 Ag6C 40.0(4)
C49 Ag12 Ag6C 118.5(4)
O4 Ag12 Ag6C 141.0(4)
O3 Ag12 Ag6C 114.3(6)
Ag7C Ag12 Ag6C 77.3(6)
Ag14 Ag12 Ag6C 69.2(4)
Ag8C Ag12 Ag6C 43.0(11)
C31 Ag12 Ag7B 136.9(4)
C49 Ag12 Ag7B 47.1(4)
O4 Ag12 Ag7B 113.3(4)
O3 Ag12 Ag7B 65.9(3)
Ag14 Ag12 Ag7B 61.3(2)
C31 Ag12 Ag6A 45.6(3)
C49 Ag12 Ag6A 108.9(3)
O4 Ag12 Ag6A 126.0(4)
O3 Ag12 Ag6A 140.0(3)
Ag14 Ag12 Ag6A 64.0(3)
Ag8A Ag12 Ag6A 66.5(4)
C31 Ag12 Ag7A 140.3(2)
C49 Ag12 Ag7A 44.6(2)
O4 Ag12 Ag7A 110.4(2)
O3 Ag12 Ag7A 66.14(17)
Ag14 Ag12 Ag7A 61.97(5)
Ag8A Ag12 Ag7A 95.9(2)
Ag6A Ag12 Ag7A 120.4(4)
C67 Ag13 C61 156.8(3)
C67 Ag13 O10 104.6(2)
C61 Ag13 O10 93.7(3)
C67 Ag13 Ag5 108.05(17)
C61 Ag13 Ag5 49.1(2)
O10 Ag13 Ag5 135.64(15)
C67 Ag13 Ag17 49.47(17)
C61 Ag13 Ag17 107.9(2)
O10 Ag13 Ag17 145.9(2)
Ag5 Ag13 Ag17 58.78(2)
C67 Ag13 Ag4A 56.3(2)
C61 Ag13 Ag4A 143.0(3)
O10 Ag13 Ag4A 79.96(18)
Ag5 Ag13 Ag4A 143.83(8)
Ag17 Ag13 Ag4A 96.39(11)
C67 Ag13 Ag4B 60.5(5)
C61 Ag13 Ag4B 138.8(5)
O10 Ag13 Ag4B 78.7(3)
Ag5 Ag13 Ag4B 144.2(3)
Ag17 Ag13 Ag4B 99.7(4)
Ag4A Ag13 Ag4B 4.3(5)
C67 Ag13 Ag8B 129.0(2)
C61 Ag13 Ag8B 50.2(3)
O10 Ag13 Ag8B 115.0(2)
Ag5 Ag13 Ag8B 63.31(15)
Ag17 Ag13 Ag8B 99.04(10)
Ag4A Ag13 Ag8B 99.6(2)
Ag4B Ag13 Ag8B 96.4(4)
C67 Ag13 Ag8A 135.3(3)
C61 Ag13 Ag8A 41.6(3)
O10 Ag13 Ag8A 113.9(2)
Ag5 Ag13 Ag8A 57.4(2)
Ag17 Ag13 Ag8A 99.56(13)
Ag4A Ag13 Ag8A 108.2(3)
Ag4B Ag13 Ag8A 104.9(4)
C67 Ag13 Ag8C 137.5(6)
C61 Ag13 Ag8C 39.1(8)
O10 Ag13 Ag8C 112.6(4)
Ag5 Ag13 Ag8C 56.6(5)
Ag17 Ag13 Ag8C 100.6(3)
Ag4A Ag13 Ag8C 110.2(7)
Ag4B Ag13 Ag8C 106.8(8)
C67 Ag13 Ag1 68.99(18)
C61 Ag13 Ag1 109.2(2)
O10 Ag13 Ag1 131.18(17)
Ag5 Ag13 Ag1 88.87(2)
Ag17 Ag13 Ag1 66.394(19)
Ag4A Ag13 Ag1 55.62(8)
Ag4B Ag13 Ag1 55.4(3)
Ag8B Ag13 Ag1 61.03(19)
Ag8A Ag13 Ag1 68.8(2)
Ag8C Ag13 Ag1 71.2(7)
Ag7C Ag14 C49 67.4(8)
Ag7C Ag14 C43 149.5(7)
C49 Ag14 C43 133.2(3)
Ag7C Ag14 C25 68.1(9)
C49 Ag14 C25 125.1(3)
C43 Ag14 C25 101.0(2)
Ag7C Ag14 C44 156.8(10)
C49 Ag14 C44 106.1(3)
C43 Ag14 C44 27.3(2)
C25 Ag14 C44 127.0(2)
Ag7C Ag14 Ag12 66.4(10)
C49 Ag14 Ag12 51.6(2)
C43 Ag14 Ag12 106.51(17)
C25 Ag14 Ag12 129.14(17)
C44 Ag14 Ag12 91.80(15)
C49 Ag14 Ag7B 47.4(4)
C43 Ag14 Ag7B 165.6(4)
C25 Ag14 Ag7B 82.6(3)
C44 Ag14 Ag7B 150.1(3)
Ag12 Ag14 Ag7B 61.6(2)
Ag7C Ag14 Ag1 71.3(7)
C49 Ag14 Ag1 136.63(19)
C43 Ag14 Ag1 81.38(17)
C25 Ag14 Ag1 43.61(16)
C44 Ag14 Ag1 106.61(16)
Ag12 Ag14 Ag1 99.71(2)
Ag7B Ag14 Ag1 92.2(3)
C49 Ag14 Ag7A 44.7(2)
C43 Ag14 Ag7A 167.65(19)
C25 Ag14 Ag7A 84.30(18)
C44 Ag14 Ag7A 148.66(17)
Ag12 Ag14 Ag7A 62.11(7)
Ag1 Ag14 Ag7A 95.39(11)
Ag7C Ag14 Ag16 127.0(9)
C49 Ag14 Ag16 155.7(2)
C43 Ag14 Ag16 45.80(17)
C25 Ag14 Ag16 59.62(16)
C44 Ag14 Ag16 68.14(15)
Ag12 Ag14 Ag16 148.19(3)
Ag7B Ag14 Ag16 141.8(3)
Ag1 Ag14 Ag16 65.339(19)
Ag7A Ag14 Ag16 142.90(7)
C49 Ag14 Ag6B 113.3(2)
C43 Ag14 Ag6B 51.34(19)
C25 Ag14 Ag6B 106.5(2)
C44 Ag14 Ag6B 58.1(2)
Ag12 Ag14 Ag6B 63.85(9)
Ag7B Ag14 Ag6B 114.2(3)
Ag1 Ag14 Ag6B 63.86(14)
Ag16 Ag14 Ag6B 84.40(9)
C49 Ag14 Ag6A 107.8(3)
C43 Ag14 Ag6A 50.3(3)
C25 Ag14 Ag6A 114.5(4)
C44 Ag14 Ag6A 52.7(3)
Ag12 Ag14 Ag6A 60.5(2)
Ag1 Ag14 Ag6A 72.0(3)
Ag7A Ag14 Ag6A 117.4(2)
Ag16 Ag14 Ag6A 87.8(2)
C19 Ag15 O7 89.9(5)
C19 Ag15 C67 138.8(7)
O7 Ag15 C67 106.8(5)
C19 Ag15 C25 114.0(5)
O7 Ag15 C25 99.3(6)
C67 Ag15 C25 100.4(5)
C19 Ag15 Ag11 47.9(3)
O7 Ag15 Ag11 136.1(5)
C67 Ag15 Ag11 101.0(6)
C25 Ag15 Ag11 108.4(4)
C19 Ag15 Ag17 169.9(7)
O7 Ag15 Ag17 80.0(4)
C67 Ag15 Ag17 47.0(3)
C25 Ag15 Ag17 67.4(3)
Ag11 Ag15 Ag17 142.0(5)
C19 Ag15 Ag3A 48.3(17)
O7 Ag15 Ag3A 104.8(6)
C67 Ag15 Ag3A 147.4(9)
C25 Ag15 Ag3A 66.3(17)
Ag11 Ag15 Ag3A 59.7(12)
Ag17 Ag15 Ag3A 133.6(18)
C19 Ag15 Ag1 119.8(5)
O7 Ag15 Ag1 136.7(6)
C67 Ag15 Ag1 72.3(4)
C25 Ag15 Ag1 41.9(2)
Ag11 Ag15 Ag1 83.9(3)
Ag17 Ag15 Ag1 68.4(2)
Ag3A Ag15 Ag1 79.2(13)
C19 Ag15 Ag4A 103.2(5)
O7 Ag15 Ag4A 153.4(5)
C67 Ag15 Ag4A 48.8(3)
C25 Ag15 Ag4A 96.3(4)
Ag11 Ag15 Ag4A 56.0(3)
Ag17 Ag15 Ag4A 86.4(3)
Ag3A Ag15 Ag4A 101.2(5)
Ag1 Ag15 Ag4A 54.5(2)
C19 Ag15 Ag3B 40.1(3)
O7 Ag15 Ag3B 99.8(5)
C67 Ag15 Ag3B 153.3(6)
C25 Ag15 Ag3B 74.1(3)
Ag11 Ag15 Ag3B 58.3(2)
Ag17 Ag15 Ag3B 140.8(5)
Ag1 Ag15 Ag3B 87.8(3)
Ag4A Ag15 Ag3B 105.1(4)
O7 A15 C19 89.3(3)
O7 A15 C67 105.4(3)
C19 A15 C67 129.4(3)
O7 A15 C25 106.5(3)
C19 A15 C25 118.6(3)
C67 A15 C25 103.4(3)
O7 A15 Ag11 131.8(2)
C19 A15 Ag11 45.72(19)
C67 A15 Ag11 95.5(2)
C25 A15 Ag11 110.1(2)
O7 A15 Ag17 82.3(2)
C19 A15 Ag17 169.0(2)
C67 A15 Ag17 47.63(17)
C25 A15 Ag17 70.9(2)
Ag11 A15 Ag17 139.01(19)
O7 A15 Ag3A 108.4(5)
C19 A15 Ag3A 49.2(17)
C67 A15 Ag3A 146.1(5)
C25 A15 Ag3A 69.7(17)
Ag11 A15 Ag3A 59.2(11)
Ag17 A15 Ag3A 140.5(17)
O7 A15 Ag1 144.3(3)
C19 A15 Ag1 120.1(2)
C67 A15 Ag1 72.6(2)
C25 A15 Ag1 43.52(17)
Ag11 A15 Ag1 83.11(12)
Ag17 A15 Ag1 70.30(10)
Ag3A A15 Ag1 81.6(12)
O7 A15 Ag3B 102.5(2)
C19 A15 Ag3B 41.2(2)
C67 A15 Ag3B 150.4(3)
C25 A15 Ag3B 77.4(2)
Ag11 A15 Ag3B 57.97(9)
Ag17 A15 Ag3B 147.88(16)
Ag1 A15 Ag3B 90.12(13)
C13 Ag16 C43 153.5(3)
C13 Ag16 Ag2B 115.2(2)
C43 Ag16 Ag2B 52.38(18)
C13 Ag16 Ag10 54.1(2)
C43 Ag16 Ag10 113.52(18)
Ag2B Ag16 Ag10 62.59(4)
C13 Ag16 Ag3A 46.3(15)
C43 Ag16 Ag3A 156.3(10)
Ag2B Ag16 Ag3A 115.4(6)
Ag10 Ag16 Ag3A 64.6(14)
C13 Ag16 Ag2A 118.7(5)
C43 Ag16 Ag2A 53.3(5)
Ag2B Ag16 Ag2A 8.9(4)
Ag10 Ag16 Ag2A 64.8(5)
Ag3A Ag16 Ag2A 111.2(7)
C13 Ag16 Ag14 151.1(2)
C43 Ag16 Ag14 51.14(17)
Ag2B Ag16 Ag14 93.12(4)
Ag10 Ag16 Ag14 149.88(3)
Ag3A Ag16 Ag14 117.7(17)
Ag2A Ag16 Ag14 88.5(4)
C13 Ag16 Ag1 123.93(19)
C43 Ag16 Ag1 78.11(18)
Ag2B Ag16 Ag1 74.05(3)
Ag10 Ag16 Ag1 97.54(2)
Ag3A Ag16 Ag1 78.8(13)
Ag2A Ag16 Ag1 65.2(4)
Ag14 Ag16 Ag1 56.468(18)
C13 Ag16 Ag3B 40.17(19)
C43 Ag16 Ag3B 161.92(19)
Ag2B Ag16 Ag3B 116.94(7)
Ag10 Ag16 Ag3B 62.46(4)
Ag2A Ag16 Ag3B 113.7(5)
Ag14 Ag16 Ag3B 122.65(3)
Ag1 Ag16 Ag3B 84.88(5)
C67 Ag17 C55 153.8(3)
C67 Ag17 O8 108.7(3)
C55 Ag17 O8 90.5(3)
C67 Ag17 Ag5 108.08(18)
C55 Ag17 Ag5 48.3(2)
O8 Ag17 Ag5 137.33(17)
C67 Ag17 Ag13 49.00(18)
C55 Ag17 Ag13 107.2(2)
O8 Ag17 Ag13 153.5(2)
Ag5 Ag17 Ag13 59.27(2)
C67 Ag17 A15 54.7(2)
C55 Ag17 A15 149.8(2)
O8 Ag17 A15 78.86(19)
Ag5 Ag17 A15 141.71(8)
Ag13 Ag17 A15 93.73(10)
C67 Ag17 Ag15 51.1(3)
C55 Ag17 Ag15 153.7(3)
O8 Ag17 Ag15 79.7(3)
Ag5 Ag17 Ag15 141.8(2)
Ag13 Ag17 Ag15 91.3(3)
A15 Ag17 Ag15 3.9(4)
C67 Ag17 Ag7C 117.6(4)
C55 Ag17 Ag7C 67.2(5)
O8 Ag17 Ag7C 113.4(5)
Ag5 Ag17 Ag7C 65.7(5)
Ag13 Ag17 Ag7C 92.0(4)
A15 Ag17 Ag7C 91.1(5)
Ag15 Ag17 Ag7C 94.2(5)
C67 Ag17 Ag7B 143.5(3)
C55 Ag17 Ag7B 39.6(3)
O8 Ag17 Ag7B 102.0(3)
Ag5 Ag17 Ag7B 55.7(2)
Ag13 Ag17 Ag7B 104.2(3)
A15 Ag17 Ag7B 115.0(2)
Ag15 Ag17 Ag7B 118.6(3)
C76 O1 Ag10 127.7(5)
C74 O2 Ag10 126.7(5)
C81 O3 Ag12 128.3(5)
C81 O3 Ag5 134.8(5)
Ag12 O3 Ag5 96.83(18)
C79 O4 Ag12 130.8(6)
C87 O5 Ag2B 122.3(7)
C87 O5 Ag2A 114.6(9)
Ag2B O5 Ag2A 10.7(5)
C87 O6 Ag6A 129.5(8)
C87 O6 Ag6B 125.9(7)
C85 O7 A15 123.1(6)
C85 O7 Ag15 124.8(6)
A15 O7 Ag15 5.2(4)
C85 O8 Ag17 125.6(6)
C83 O9 Ag4B 122.9(6)
C83 O9 Ag4A 122.4(5)
Ag4B O9 Ag4A 5.2(7)
C83 O10 Ag13 125.0(5)
C2 C1 Ag9B 118.3(8)
C2 C1 Ag2B 132.8(6)
Ag9B C1 Ag2B 98.2(7)
C2 C1 Ag2A 135.2(9)
Ag9B C1 Ag2A 88.1(9)
Ag2B C1 Ag2A 12.2(5)
C2 C1 Ag9A 128.0(6)
Ag2B C1 Ag9A 82.8(3)
Ag2A C1 Ag9A 72.3(6)
C2 C1 Ag10 128.4(6)
Ag9B C1 Ag10 82.6(3)
Ag2B C1 Ag10 82.3(3)
Ag2A C1 Ag10 87.8(7)
Ag9A C1 Ag10 85.4(3)
C1 C2 C3 178.4(8)
C2 C3 C4 109.1(7)
C2 C3 C6 108.9(7)
C4 C3 C6 110.5(9)
C2 C3 C5 107.8(7)
C4 C3 C5 111.4(9)
C6 C3 C5 109.0(8)
C3 C4 H4A 109.5
C3 C4 H4B 109.5
H4A C4 H4B 109.5
C3 C4 H4C 109.5
H4A C4 H4C 109.5
H4B C4 H4C 109.5
C3 C5 H5A 109.5
C3 C5 H5B 109.5
H5A C5 H5B 109.5
C3 C5 H5C 109.5
H5A C5 H5C 109.5
H5B C5 H5C 109.5
C3 C6 H6A 109.5
C3 C6 H6B 109.5
H6A C6 H6B 109.5
C3 C6 H6C 109.5
H6A C6 H6C 109.5
H6B C6 H6C 109.5
C8 C7 Ag1 173.5(6)
C8 C7 Ag6C 91.3(7)
Ag1 C7 Ag6C 83.3(5)
C8 C7 Ag4B 106.9(7)
Ag1 C7 Ag4B 79.4(5)
Ag6C C7 Ag4B 154.6(8)
C8 C7 Ag8B 92.6(5)
Ag1 C7 Ag8B 85.7(3)
Ag4B C7 Ag8B 118.6(4)
C8 C7 Ag4A 110.2(5)
Ag1 C7 Ag4A 76.0(2)
Ag6C C7 Ag4A 151.8(7)
Ag4B C7 Ag4A 3.4(5)
Ag8B C7 Ag4A 117.4(3)
C8 C7 Ag9A 96.3(5)
Ag1 C7 Ag9A 84.5(2)
Ag4B C7 Ag9A 67.2(4)
Ag4A C7 Ag9A 67.7(2)
C7 C8 C9 178.0(8)
C7 C8 Ag6C 60.1(6)
C9 C8 Ag6C 121.5(7)
C8 C9 C10 109.7(8)
C8 C9 C11 110.0(7)
C10 C9 C11 112.0(9)
C8 C9 C12 109.4(7)
C10 C9 C12 109.1(10)
C11 C9 C12 106.6(8)
C9 C10 H10A 109.5
C9 C10 H10B 109.5
H10A C10 H10B 109.5
C9 C10 H10C 109.5
H10A C10 H10C 109.5
H10B C10 H10C 109.5
C9 C11 H11A 109.5
C9 C11 H11B 109.5
H11A C11 H11B 109.5
C9 C11 H11C 109.5
H11A C11 H11C 109.5
H11B C11 H11C 109.5
C9 C12 H12A 109.5
C9 C12 H12B 109.5
H12A C12 H12B 109.5
C9 C12 H12C 109.5
H12A C12 H12C 109.5
H12B C12 H12C 109.5
C14 C13 Ag3A 104(2)
C14 C13 Ag16 160.8(6)
Ag3A C13 Ag16 87(3)
C14 C13 Ag3B 89.1(5)
Ag16 C13 Ag3B 101.5(3)
C14 C13 Ag10 117.0(6)
Ag3A C13 Ag10 87.1(8)
Ag16 C13 Ag10 79.2(2)
Ag3B C13 Ag10 90.7(3)
C13 C14 C15 174.7(7)
C13 C14 Ag3B 61.7(4)
C15 C14 Ag3B 123.3(5)
C13 C14 Ag3A 49.8(16)
C15 C14 Ag3A 135.3(17)
C14 C15 C16 110.7(7)
C14 C15 C18 108.1(6)
C16 C15 C18 110.9(8)
C14 C15 C17 107.4(7)
C16 C15 C17 110.2(7)
C18 C15 C17 109.5(8)
C15 C16 H16A 109.5
C15 C16 H16B 109.5
H16A C16 H16B 109.5
C15 C16 H16C 109.5
H16A C16 H16C 109.5
H16B C16 H16C 109.5
C15 C17 H17A 109.5
C15 C17 H17B 109.5
H17A C17 H17B 109.5
C15 C17 H17C 109.5
H17A C17 H17C 109.5
H17B C17 H17C 109.5
C15 C18 H18A 109.5
C15 C18 H18B 109.5
H18A C18 H18B 109.5
C15 C18 H18C 109.5
H18A C18 H18C 109.5
H18B C18 H18C 109.5
C20 C19 Ag11 156.3(7)
C20 C19 Ag3B 93.6(6)
Ag11 C19 Ag3B 89.8(3)
C20 C19 Ag15 124.5(7)
Ag11 C19 Ag15 78.2(4)
Ag3B C19 Ag15 96.9(4)
C20 C19 Ag3A 105.0(13)
Ag11 C19 Ag3A 82.6(5)
Ag15 C19 Ag3A 83(3)
C20 C19 A15 122.5(6)
Ag11 C19 A15 80.7(3)
Ag3B C19 A15 92.7(3)
Ag15 C19 A15 4.9(5)
Ag3A C19 A15 79(3)
C19 C20 C21 172.7(8)
C19 C20 Ag3B 58.2(5)
C21 C20 Ag3B 129.1(5)
C20 C21 C22 110.2(7)
C20 C21 C23 109.3(7)
C22 C21 C23 110.8(8)
C20 C21 C24 107.2(7)
C22 C21 C24 110.2(8)
C23 C21 C24 109.1(8)
C21 C22 H22A 109.5
C21 C22 H22B 109.5
H22A C22 H22B 109.5
C21 C22 H22C 109.5
H22A C22 H22C 109.5
H22B C22 H22C 109.5
C21 C23 H23A 109.5
C21 C23 H23B 109.5
H23A C23 H23B 109.5
C21 C23 H23C 109.5
H23A C23 H23C 109.5
H23B C23 H23C 109.5
C21 C24 H24A 109.5
C21 C24 H24B 109.5
H24A C24 H24B 109.5
C21 C24 H24C 109.5
H24A C24 H24C 109.5
H24B C24 H24C 109.5
C26 C25 Ag1 169.5(6)
C26 C25 Ag7C 94.8(7)
Ag1 C25 Ag7C 80.3(5)
C26 C25 Ag14 89.2(5)
Ag1 C25 Ag14 81.2(2)
Ag7C C25 Ag14 37.8(7)
C26 C25 A15 108.9(6)
Ag1 C25 A15 81.1(3)
Ag7C C25 A15 129.8(7)
Ag14 C25 A15 160.4(3)
C26 C25 Ag15 111.0(6)
Ag1 C25 Ag15 79.0(4)
Ag7C C25 Ag15 129.4(7)
Ag14 C25 Ag15 158.6(4)
A15 C25 Ag15 2.1(4)
C25 C26 C27 178.4(8)
C26 C27 C28 109.4(7)
C26 C27 C29 107.7(7)
C28 C27 C29 110.5(8)
C26 C27 C30 108.8(6)
C28 C27 C30 110.6(7)
C29 C27 C30 109.8(7)
C27 C28 H28A 109.5
C27 C28 H28B 109.5
H28A C28 H28B 109.5
C27 C28 H28C 109.5
H28A C28 H28C 109.5
H28B C28 H28C 109.5
C27 C29 H29A 109.5
C27 C29 H29B 109.5
H29A C29 H29B 109.5
C27 C29 H29C 109.5
H29A C29 H29C 109.5
H29B C29 H29C 109.5
C27 C30 H30A 109.5
C27 C30 H30B 109.5
H30A C30 H30B 109.5
C27 C30 H30C 109.5
H30A C30 H30C 109.5
H30B C30 H30C 109.5
C32 C31 Ag6C 142.5(9)
C32 C31 Ag8A 130.9(7)
C32 C31 Ag8C 127.5(12)
Ag6C C31 Ag8C 65.4(17)
C32 C31 Ag6A 119.3(8)
Ag8A C31 Ag6A 100.3(7)
C32 C31 Ag8B 139.2(7)
C32 C31 Ag12 122.1(6)
Ag6C C31 Ag12 91.3(6)
Ag8A C31 Ag12 85.4(3)
Ag8C C31 Ag12 86.3(5)
Ag6A C31 Ag12 86.7(4)
Ag8B C31 Ag12 87.0(3)
C32 C31 Ag6B 127.0(6)
Ag8B C31 Ag6B 76.5(4)
Ag12 C31 Ag6B 88.4(3)
C31 C32 C33 178.2(9)
C32 C33 C36 110.8(8)
C32 C33 C34 108.0(8)
C36 C33 C34 110.4(10)
C32 C33 C35 109.4(8)
C36 C33 C35 109.2(10)
C34 C33 C35 109.1(10)
C33 C34 H34A 109.5
C33 C34 H34B 109.5
H34A C34 H34B 109.5
C33 C34 H34C 109.5
H34A C34 H34C 109.5
H34B C34 H34C 109.5
C33 C35 H35A 109.5
C33 C35 H35B 109.5
H35A C35 H35B 109.5
C33 C35 H35C 109.5
H35A C35 H35C 109.5
H35B C35 H35C 109.5
C33 C36 H36A 109.5
C33 C36 H36B 109.5
H36A C36 H36B 109.5
C33 C36 H36C 109.5
H36A C36 H36C 109.5
H36B C36 H36C 109.5
C38 C37 Ag9B 112.1(8)
C38 C37 Ag11 144.5(7)
Ag9B C37 Ag11 88.3(3)
C38 C37 Ag9A 119.8(6)
Ag11 C37 Ag9A 87.6(3)
C38 C37 Ag4B 119.9(7)
Ag9B C37 Ag4B 92.4(8)
Ag11 C37 Ag4B 86.2(6)
Ag9A C37 Ag4B 76.9(5)
C38 C37 Ag4A 122.4(6)
Ag9B C37 Ag4A 95.4(7)
Ag11 C37 Ag4A 81.8(3)
Ag9A C37 Ag4A 80.0(3)
Ag4B C37 Ag4A 5.4(7)
C37 C38 C39 178.8(9)
C38 C39 C42A 118.9(17)
C38 C39 C40 111.4(9)
C38 C39 C41 108.3(7)
C40 C39 C41 114.0(9)
C38 C39 C40A 110(2)
C42A C39 C40A 110.0(16)
C38 C39 C41A 105.5(15)
C42A C39 C41A 106.8(14)
C40A C39 C41A 104.9(14)
C38 C39 C42 106.2(7)
C40 C39 C42 108.9(9)
C41 C39 C42 107.8(8)
C39 C40 H40A 109.5
C39 C40 H40B 109.5
H40A C40 H40B 109.5
C39 C40 H40C 109.5
H40A C40 H40C 109.5
H40B C40 H40C 109.5
C39 C41 H41A 109.5
C39 C41 H41B 109.5
H41A C41 H41B 109.5
C39 C41 H41C 109.5
H41A C41 H41C 109.5
H41B C41 H41C 109.5
C39 C42 H42A 109.5
C39 C42 H42B 109.5
H42A C42 H42B 109.5
C39 C42 H42C 109.5
H42A C42 H42C 109.5
H42B C42 H42C 109.5
C39 C40A H40D 109.5
C39 C40A H40E 109.5
H40D C40A H40E 109.5
C39 C40A H40F 109.5
H40D C40A H40F 109.5
H40E C40A H40F 109.5
C39 C41A H41D 109.5
C39 C41A H41E 109.5
H41D C41A H41E 109.5
C39 C41A H41F 109.5
H41D C41A H41F 109.5
H41E C41A H41F 109.5
C39 C42A H42D 109.5
C39 C42A H42E 109.5
H42D C42A H42E 109.5
C39 C42A H42F 109.5
H42D C42A H42F 109.5
H42E C42A H42F 109.5
C44 C43 Ag16 137.7(6)
C44 C43 Ag2B 135.5(6)
Ag16 C43 Ag2B 76.9(2)
C44 C43 Ag2A 138.7(9)
Ag16 C43 Ag2A 79.0(6)
Ag2B C43 Ag2A 11.1(4)
C44 C43 Ag14 87.5(5)
Ag16 C43 Ag14 83.1(2)
Ag2B C43 Ag14 131.2(3)
Ag2A C43 Ag14 121.5(6)
C44 C43 Ag6A 83.4(6)
Ag16 C43 Ag6A 134.5(5)
Ag2B C43 Ag6A 83.1(4)
Ag2A C43 Ag6A 74.5(6)
Ag14 C43 Ag6A 80.2(4)
C44 C43 Ag6B 93.6(5)
Ag16 C43 Ag6B 124.3(3)
Ag2B C43 Ag6B 77.1(3)
Ag2A C43 Ag6B 67.6(5)
Ag14 C43 Ag6B 78.5(2)
C43 C44 C45 170.5(7)
C43 C44 Ag6A 68.8(6)
C45 C44 Ag6A 116.4(6)
C43 C44 Ag14 65.2(4)
C45 C44 Ag14 123.3(5)
Ag6A C44 Ag14 73.0(4)
C44 C45 C48 111.5(6)
C44 C45 C46 108.1(7)
C48 C45 C46 109.2(8)
C44 C45 C47 107.4(6)
C48 C45 C47 110.3(8)
C46 C45 C47 110.4(8)
C45 C46 H46A 109.5
C45 C46 H46B 109.5
H46A C46 H46B 109.5
C45 C46 H46C 109.5
H46A C46 H46C 109.5
H46B C46 H46C 109.5
C45 C47 H47A 109.5
C45 C47 H47B 109.5
H47A C47 H47B 109.5
C45 C47 H47C 109.5
H47A C47 H47C 109.5
H47B C47 H47C 109.5
C45 C48 H48A 109.5
C45 C48 H48B 109.5
H48A C48 H48B 109.5
C45 C48 H48C 109.5
H48A C48 H48C 109.5
H48B C48 H48C 109.5
C50 C49 Ag7A 110.6(6)
C50 C49 Ag7C 150.5(10)
C50 C49 Ag7B 115.2(8)
C50 C49 Ag14 142.8(7)
Ag7A C49 Ag14 88.9(3)
Ag7C C49 Ag14 42.7(8)
Ag7B C49 Ag14 85.1(5)
C50 C49 Ag12 131.2(7)
Ag7A C49 Ag12 87.1(3)
Ag7C C49 Ag12 73.3(7)
Ag7B C49 Ag12 83.7(5)
Ag14 C49 Ag12 79.1(2)
C49 C50 C51 175.0(10)
C54 C51 C52 116.9(16)
C54 C51 C50 108.8(10)
C52 C51 C50 108.8(10)
C54 C51 C53 108.0(13)
C52 C51 C53 106.2(14)
C50 C51 C53 107.8(9)
C51 C52 H52A 109.5
C51 C52 H52B 109.5
H52A C52 H52B 109.5
C51 C52 H52C 109.5
H52A C52 H52C 109.5
H52B C52 H52C 109.5
C51 C53 H53A 109.5
C51 C53 H53B 109.5
H53A C53 H53B 109.5
C51 C53 H53C 109.5
H53A C53 H53C 109.5
H53B C53 H53C 109.5
C51 C54 H54A 109.5
C51 C54 H54B 109.5
H54A C54 H54B 109.5
C51 C54 H54C 109.5
H54A C54 H54C 109.5
H54B C54 H54C 109.5
C56 C55 Ag7B 96.4(8)
C56 C55 Ag5 146.9(8)
Ag7B C55 Ag5 85.4(5)
C56 C55 Ag7A 91.9(6)
Ag5 C55 Ag7A 88.8(3)
C56 C55 Ag17 132.6(8)
Ag7B C55 Ag17 97.3(5)
Ag5 C55 Ag17 79.4(2)
Ag7A C55 Ag17 100.8(3)
C55 C56 C57 172.7(9)
C55 C56 Ag7A 59.6(5)
C57 C56 Ag7A 127.6(6)
C55 C56 Ag7B 55.5(6)
C57 C56 Ag7B 131.7(7)
C59 C57 C56 115.0(12)
C60A C57 C56 112.6(16)
C59 C57 C58 113.4(11)
C56 C57 C58 108.2(11)
C60A C57 C59A 116.1(14)
C56 C57 C59A 105.9(13)
C60A C57 C58A 111.8(13)
C56 C57 C58A 101.9(15)
C59A C57 C58A 107.4(13)
C59 C57 C60 109.1(11)
C56 C57 C60 106.5(9)
C58 C57 C60 103.8(10)
C57 C58 H58A 109.5
C57 C58 H58B 109.5
H58A C58 H58B 109.5
C57 C58 H58C 109.5
H58A C58 H58C 109.5
H58B C58 H58C 109.5
C57 C59 H59A 109.5
C57 C59 H59B 109.5
H59A C59 H59B 109.5
C57 C59 H59C 109.5
H59A C59 H59C 109.5
H59B C59 H59C 109.5
C57 C60 H60A 109.5
C57 C60 H60B 109.5
H60A C60 H60B 109.5
C57 C60 H60C 109.5
H60A C60 H60C 109.5
H60B C60 H60C 109.5
C57 C58A H58D 109.5
C57 C58A H58E 109.5
H58D C58A H58E 109.5
C57 C58A H58F 109.5
H58D C58A H58F 109.5
H58E C58A H58F 109.5
C57 C59A H59D 109.5
C57 C59A H59E 109.5
H59D C59A H59E 109.5
C57 C59A H59F 109.5
H59D C59A H59F 109.5
H59E C59A H59F 109.5
C57 C60A H60D 109.5
C57 C60A H60E 109.5
H60D C60A H60E 109.5
C57 C60A H60F 109.5
H60D C60A H60F 109.5
H60E C60A H60F 109.5
C62 C61 Ag8C 119.5(13)
C62 C61 Ag8A 122.4(10)
C62 C61 Ag5 134.9(8)
Ag8C C61 Ag5 86.2(6)
Ag8A C61 Ag5 85.0(4)
C62 C61 Ag13 127.3(8)
Ag8C C61 Ag13 96.3(13)
Ag8A C61 Ag13 92.9(6)
Ag5 C61 Ag13 80.1(3)
C62 C61 Ag8B 129.0(9)
Ag5 C61 Ag8B 85.6(3)
Ag13 C61 Ag8B 80.9(3)
C61 C62 C63A 162.9(16)
C61 C62 C63 164.7(16)
C62 C63 C65 116.8(18)
C62 C63 C64 104.4(17)
C65 C63 C64 112.8(13)
C62 C63 C66 98(2)
C65 C63 C66 112.3(13)
C64 C63 C66 111.5(14)
C63 C64 H64A 109.5
C63 C64 H64B 109.5
H64A C64 H64B 109.5
C63 C64 H64C 109.5
H64A C64 H64C 109.5
H64B C64 H64C 109.5
C63 C65 H65A 109.5
C63 C65 H65B 109.5
H65A C65 H65B 109.5
C63 C65 H65C 109.5
H65A C65 H65C 109.5
H65B C65 H65C 109.5
C63 C66 H66A 109.5
C63 C66 H66B 109.5
H66A C66 H66B 109.5
C63 C66 H66C 109.5
H66A C66 H66C 109.5
H66B C66 H66C 109.5
C62 C63A C64A 117(2)
C62 C63A C65A 111(3)
C64A C63A C65A 109.8(17)
C62 C63A C66A 102(3)
C64A C63A C66A 108.7(17)
C65A C63A C66A 107.6(17)
C63A C64A H64D 109.5
C63A C64A H64E 109.5
H64D C64A H64E 109.5
C63A C64A H64F 109.5
H64D C64A H64F 109.5
H64E C64A H64F 109.5
C63A C65A H65D 109.5
C63A C65A H65E 109.5
H65D C65A H65E 109.5
C63A C65A H65F 109.5
H65D C65A H65F 109.5
H65E C65A H65F 109.5
C63A C66A H66D 109.5
C63A C66A H66E 109.5
H66D C66A H66E 109.5
C63A C66A H66F 109.5
H66D C66A H66F 109.5
H66E C66A H66F 109.5
C68 C67 Ag13 127.2(6)
C68 C67 Ag17 136.5(6)
Ag13 C67 Ag17 81.5(2)
C68 C67 Ag15 92.6(6)
Ag13 C67 Ag15 134.8(4)
Ag17 C67 Ag15 81.9(4)
C68 C67 A15 96.9(5)
Ag13 C67 A15 131.7(3)
Ag17 C67 A15 77.6(2)
Ag15 C67 A15 4.6(4)
C68 C67 Ag4A 89.1(5)
Ag13 C67 Ag4A 76.0(2)
Ag17 C67 Ag4A 132.9(3)
Ag15 C67 Ag4A 85.4(4)
A15 C67 Ag4A 87.2(3)
C68 C67 Ag4B 91.6(6)
Ag13 C67 Ag4B 72.9(5)
Ag17 C67 Ag4B 130.9(4)
Ag15 C67 Ag4B 87.3(5)
A15 C67 Ag4B 88.9(4)
Ag4A C67 Ag4B 3.2(5)
C67 C68 C69 173.5(8)
C70 C69 C68 109.9(8)
C70 C69 C72 112.7(10)
C68 C69 C72 106.9(8)
C70 C69 C71 112.2(10)
C68 C69 C71 109.3(8)
C72 C69 C71 105.6(9)
C69 C70 H70A 109.5
C69 C70 H70B 109.5
H70A C70 H70B 109.5
C69 C70 H70C 109.5
H70A C70 H70C 109.5
H70B C70 H70C 109.5
C69 C71 H71A 109.5
C69 C71 H71B 109.5
H71A C71 H71B 109.5
C69 C71 H71C 109.5
H71A C71 H71C 109.5
H71B C71 H71C 109.5
C69 C72 H72A 109.5
C69 C72 H72B 109.5
H72A C72 H72B 109.5
C69 C72 H72C 109.5
H72A C72 H72C 109.5
H72B C72 H72C 109.5
F10A C73 F11A 111.8(13)
F10 C73 F12 113.5(11)
F10 C73 F11 101.8(9)
F12 C73 F11 101.9(9)
F10A C73 F12A 99.6(13)
F11A C73 F12A 98.0(13)
F10A C73 C74 119.9(12)
F10 C73 C74 117.3(9)
F11A C73 C74 117.8(14)
F12 C73 C74 112.7(9)
F11 C73 C74 107.4(8)
F12A C73 C74 104.7(10)
O2 C74 C75 130.3(8)
O2 C74 C73 113.1(7)
C75 C74 C73 116.5(7)
C74 C75 C76 124.9(8)
C74 C75 H75 117.5
C76 C75 H75 117.5
O1 C76 C75 130.4(7)
O1 C76 C77 113.6(7)
C75 C76 C77 116.0(7)
F8 C77 F7 110.2(11)
F8A C77 F9A 109.8(16)
F8 C77 F9 105.0(10)
F7 C77 F9 102.8(9)
F8A C77 F7A 106.0(14)
F9A C77 F7A 101.6(14)
F8 C77 C76 113.7(9)
F8A C77 C76 119.8(17)
F7 C77 C76 111.9(9)
F9A C77 C76 109.9(17)
F9 C77 C76 112.5(8)
F7A C77 C76 108.0(11)
F6 C78 F4 113.0(13)
F6 C78 F5 100.4(12)
F4 C78 F5 100.8(11)
F6 C78 C79 116.5(9)
F4 C78 C79 114.6(9)
F5 C78 C79 109.3(11)
O4 C79 C80 130.0(8)
O4 C79 C78 113.2(8)
C80 C79 C78 116.8(8)
C81 C80 C79 125.9(8)
C81 C80 H80 117.1
C79 C80 H80 117.1
O3 C81 C80 128.6(8)
O3 C81 C82 114.1(8)
C80 C81 C82 117.3(8)
F1 C82 F2 114.1(13)
F1 C82 F3 102.9(14)
F2 C82 F3 99.4(11)
F1 C82 C81 115.1(8)
F2 C82 C81 115.1(11)
F3 C82 C81 107.9(12)
O10 C83 O9 129.7(7)
O10 C83 C84 115.1(7)
O9 C83 C84 115.2(7)
F21 C84 F19 106.0(9)
F21 C84 F20 107.2(9)
F19 C84 F20 103.7(9)
F21 C84 C83 112.0(8)
F19 C84 C83 113.7(8)
F20 C84 C83 113.4(8)
O8 C85 O7 129.7(8)
O8 C85 C86 116.2(8)
O7 C85 C86 114.1(9)
F17 C86 F16 107.0(10)
F17 C86 F18 105.6(10)
F16 C86 F18 104.5(10)
F17 C86 C85 115.1(10)
F16 C86 C85 112.1(9)
F18 C86 C85 111.7(8)
O5 C87 O6 129.6(10)
O5 C87 C88 112.2(9)
O6 C87 C88 118.1(10)
F15 C88 F13 110.4(13)
F15 C88 F14 103.4(13)
F13 C88 F14 105.1(10)
F15 C88 C87 112.4(10)
F13 C88 C87 112.1(10)
F14 C88 C87 112.8(10)

loop_
_geom_bond_atom_site_label_1
_geom_bond_atom_site_label_2
_geom_bond_distance
Ag1 C7 2.064(7)
Ag1 C25 2.086(7)
Ag1 Ag6C 2.844(18)
Ag1 Ag7C 2.90(2)
Ag1 Ag4B 2.922(12)
Ag1 Ag4A 2.931(4)
Ag1 Ag14 2.9886(8)
Ag1 A15 2.993(4)
Ag1 Ag15 3.068(12)
Ag1 Ag8B 3.188(10)
Ag1 Ag6B 3.194(6)
Ag1 Ag9A 3.199(4)
Ag2A C1 2.20(2)
Ag2A C43 2.38(3)
Ag2A O5 2.44(3)
Ag2A Ag9A 2.61(3)
Ag2A Ag6B 2.68(2)
Ag2A Ag6A 2.91(3)
Ag2A Ag16 2.92(2)
Ag2A Ag9B 2.99(3)
Ag2A Ag10 3.09(2)
Ag2A Ag6C 3.27(3)
Ag2B C1 2.176(8)
Ag2B C43 2.251(7)
Ag2B O5 2.289(8)
Ag2B Ag16 2.768(2)
Ag2B Ag9A 2.911(4)
Ag2B Ag10 2.9133(17)
Ag2B Ag6B 2.922(5)
Ag2B Ag6A 3.097(14)
Ag2B Ag9B 3.231(14)
Ag3A C13 2.07(2)
Ag3A C19 2.29(4)
Ag3A C14 2.64(5)
Ag3A Ag16 2.87(7)
Ag3A Ag11 2.91(3)
Ag3A A15 2.98(7)
Ag3A Ag15 3.05(6)
Ag3A Ag10 3.05(3)
Ag3B C19 2.163(7)
Ag3B C13 2.190(7)
Ag3B C14 2.487(7)
Ag3B C20 2.541(8)
Ag3B Ag11 3.013(3)
Ag3B Ag10 3.224(4)
Ag3B A15 3.279(5)
Ag3B Ag16 3.327(4)
Ag3B Ag15 3.333(12)
Ag4A C37 2.307(8)
Ag4A O9 2.309(7)
Ag4A C67 2.503(8)
Ag4A C7 2.637(9)
Ag4A Ag11 2.896(5)
Ag4A Ag13 2.920(3)
Ag4A Ag9A 2.945(5)
Ag4A Ag9B 3.245(14)
Ag4A Ag15 3.315(16)
Ag4B O9 2.249(16)
Ag4B C37 2.298(16)
Ag4B C7 2.482(18)
Ag4B C67 2.664(19)
Ag4B Ag9A 2.844(15)
Ag4B Ag13 2.925(14)
Ag4B Ag11 3.014(19)
Ag4B Ag9B 3.16(2)
Ag5 C55 2.146(8)
Ag5 C61 2.178(9)
Ag5 O3 2.583(6)
Ag5 Ag17 2.8245(9)
Ag5 Ag13 2.8391(8)
Ag5 Ag8C 2.864(19)
Ag5 Ag8A 2.877(8)
Ag5 Ag7B 2.888(17)
Ag5 Ag8B 3.027(7)
Ag5 Ag7A 3.034(5)
Ag5 Ag7C 3.30(3)
Ag6A C31 2.144(15)
Ag6A O6 2.213(17)
Ag6A C43 2.416(15)
Ag6A C44 2.575(14)
Ag6A Ag12 2.999(12)
Ag6A Ag14 3.096(14)
Ag6A Ag8A 3.244(17)
Ag6B C31 2.251(9)
Ag6B O6 2.407(9)
Ag6B C43 2.431(8)
Ag6B Ag8B 2.763(10)
Ag6B Ag14 3.050(4)
Ag6B Ag12 3.119(5)
Ag6C C31 1.904(17)
Ag6C Ag8C 2.17(5)
Ag6C C7 2.214(17)
Ag6C C8 2.552(17)
Ag6C Ag12 2.959(16)
Ag6C Ag14 3.29(2)
Ag7A C49 2.128(8)
Ag7A C55 2.189(8)
Ag7A C56 2.536(9)
Ag7A Ag14 3.025(4)
Ag7A Ag12 3.029(4)
Ag7B C55 2.114(15)
Ag7B C49 2.191(15)
Ag7B C56 2.551(15)
Ag7B Ag14 2.964(12)
Ag7B Ag12 2.975(13)
Ag7B Ag17 3.293(16)
Ag7C Ag14 1.58(3)
Ag7C C49 2.15(2)
Ag7C C25 2.40(3)
Ag7C Ag12 2.64(3)
Ag7C Ag17 3.23(3)
Ag8A C61 2.078(11)
Ag8A C31 2.080(11)
Ag8A Ag12 2.920(8)
Ag8A Ag13 3.129(12)
Ag8B C31 2.210(9)
Ag8B C61 2.276(12)
Ag8B C7 2.589(12)
Ag8B Ag13 2.927(5)
Ag8B Ag12 3.052(5)
Ag8C C61 2.01(2)
Ag8C C31 2.098(16)
Ag8C Ag12 2.956(15)
Ag8C Ag13 3.17(2)
Ag9A C1 2.223(8)
Ag9A C37 2.276(9)
Ag9A C7 2.649(10)
Ag9A Ag10 3.035(4)
Ag9A Ag11 3.037(5)
Ag9B C37 2.076(9)
Ag9B C1 2.099(9)
Ag9B Ag10 2.873(4)
Ag9B Ag11 2.915(4)
Ag10 C1 2.251(7)
Ag10 C13 2.340(7)
Ag10 O1 2.379(5)
Ag10 O2 2.413(5)
Ag10 Ag16 2.8391(8)
Ag11 C19 2.104(7)
Ag11 C37 2.108(8)
Ag11 Ag15 2.773(14)
Ag11 A15 2.900(5)
Ag12 C31 2.223(7)
Ag12 C49 2.266(8)
Ag12 O4 2.375(6)
Ag12 O3 2.472(5)
Ag12 Ag14 2.8382(8)
Ag13 C67 2.224(7)
Ag13 C61 2.236(8)
Ag13 O10 2.327(6)
Ag13 Ag17 2.9146(9)
Ag14 C49 2.190(7)
Ag14 C43 2.390(7)
Ag14 C25 2.482(7)
Ag14 C44 2.630(7)
Ag14 Ag16 3.0469(8)
Ag15 C19 2.290(14)
Ag15 O7 2.335(15)
Ag15 C67 2.384(14)
Ag15 C25 2.683(15)
Ag15 Ag17 3.032(12)
A15 O7 2.285(7)
A15 C19 2.364(9)
A15 C67 2.475(8)
A15 C25 2.492(8)
A15 Ag17 2.961(5)
Ag16 C13 2.106(7)
Ag16 C43 2.200(7)
Ag17 C67 2.240(7)
Ag17 C55 2.272(7)
Ag17 O8 2.328(7)
F1 C82 1.225(12)
F2 C82 1.245(14)
F3 C82 1.361(18)
F4 C78 1.256(12)
F5 C78 1.346(17)
F6 C78 1.211(13)
F7 C77 1.300(13)
F8 C77 1.268(13)
F9 C77 1.335(12)
F7A C77 1.387(16)
F8A C77 1.271(16)
F9A C77 1.328(17)
F10 C73 1.274(11)
F11 C73 1.405(11)
F12 C73 1.311(11)
F10A C73 1.244(15)
F11A C73 1.284(17)
F12A C73 1.440(15)
F13 C88 1.290(14)
F14 C88 1.321(14)
F15 C88 1.267(15)
F16 C86 1.302(13)
F17 C86 1.302(13)
F18 C86 1.340(12)
F19 C84 1.298(11)
F20 C84 1.302(11)
F21 C84 1.290(12)
O1 C76 1.220(9)
O2 C74 1.220(9)
O3 C81 1.255(9)
O4 C79 1.227(10)
O5 C87 1.199(11)
O6 C87 1.203(11)
O7 C85 1.224(10)
O8 C85 1.218(11)
O9 C83 1.224(10)
O10 C83 1.224(10)
C1 C2 1.184(10)
C2 C3 1.488(11)
C3 C4 1.506(13)
C3 C6 1.528(13)
C3 C5 1.548(13)
C4 H4A 0.9800
C4 H4B 0.9800
C4 H4C 0.9800
C5 H5A 0.9800
C5 H5B 0.9800
C5 H5C 0.9800
C6 H6A 0.9800
C6 H6B 0.9800
C6 H6C 0.9800
C7 C8 1.221(10)
C8 C9 1.481(10)
C9 C10 1.481(14)
C9 C11 1.505(13)
C9 C12 1.531(14)
C10 H10A 0.9800
C10 H10B 0.9800
C10 H10C 0.9800
C11 H11A 0.9800
C11 H11B 0.9800
C11 H11C 0.9800
C12 H12A 0.9800
C12 H12B 0.9800
C12 H12C 0.9800
C13 C14 1.215(10)
C14 C15 1.495(10)
C15 C16 1.498(12)
C15 C18 1.528(12)
C15 C17 1.537(11)
C16 H16A 0.9800
C16 H16B 0.9800
C16 H16C 0.9800
C17 H17A 0.9800
C17 H17B 0.9800
C17 H17C 0.9800
C18 H18A 0.9800
C18 H18B 0.9800
C18 H18C 0.9800
C19 C20 1.205(10)
C20 C21 1.491(10)
C21 C22 1.505(12)
C21 C23 1.529(12)
C21 C24 1.532(12)
C22 H22A 0.9800
C22 H22B 0.9800
C22 H22C 0.9800
C23 H23A 0.9800
C23 H23B 0.9800
C23 H23C 0.9800
C24 H24A 0.9800
C24 H24B 0.9800
C24 H24C 0.9800
C25 C26 1.205(10)
C26 C27 1.486(10)
C27 C28 1.514(12)
C27 C29 1.529(12)
C27 C30 1.530(11)
C28 H28A 0.9800
C28 H28B 0.9800
C28 H28C 0.9800
C29 H29A 0.9800
C29 H29B 0.9800
C29 H29C 0.9800
C30 H30A 0.9800
C30 H30B 0.9800
C30 H30C 0.9800
C31 C32 1.206(11)
C32 C33 1.474(12)
C33 C36 1.509(15)
C33 C34 1.526(15)
C33 C35 1.531(13)
C34 H34A 0.9800
C34 H34B 0.9800
C34 H34C 0.9800
C35 H35A 0.9800
C35 H35B 0.9800
C35 H35C 0.9800
C36 H36A 0.9800
C36 H36B 0.9800
C36 H36C 0.9800
C37 C38 1.193(10)
C38 C39 1.468(10)
C39 C42A 1.491(18)
C39 C40 1.493(12)
C39 C41 1.517(12)
C39 C40A 1.527(19)
C39 C41A 1.570(18)
C39 C42 1.580(12)
C40 H40A 0.9800
C40 H40B 0.9800
C40 H40C 0.9800
C41 H41A 0.9800
C41 H41B 0.9800
C41 H41C 0.9800
C42 H42A 0.9800
C42 H42B 0.9800
C42 H42C 0.9800
C40A H40D 0.9800
C40A H40E 0.9800
C40A H40F 0.9800
C41A H41D 0.9800
C41A H41E 0.9800
C41A H41F 0.9800
C42A H42D 0.9800
C42A H42E 0.9800
C42A H42F 0.9800
C43 C44 1.208(10)
C44 C45 1.504(10)
C45 C48 1.512(11)
C45 C46 1.515(13)
C45 C47 1.519(12)
C46 H46A 0.9800
C46 H46B 0.9800
C46 H46C 0.9800
C47 H47A 0.9800
C47 H47B 0.9800
C47 H47C 0.9800
C48 H48A 0.9800
C48 H48B 0.9800
C48 H48C 0.9800
C49 C50 1.194(10)
C50 C51 1.490(11)
C51 C54 1.453(18)
C51 C52 1.46(2)
C51 C53 1.536(18)
C52 H52A 0.9800
C52 H52B 0.9800
C52 H52C 0.9800
C53 H53A 0.9800
C53 H53B 0.9800
C53 H53C 0.9800
C54 H54A 0.9800
C54 H54B 0.9800
C54 H54C 0.9800
C55 C56 1.209(11)
C56 C57 1.476(12)
C57 C59 1.463(15)
C57 C60A 1.472(18)
C57 C58 1.524(14)
C57 C59A 1.534(18)
C57 C58A 1.598(18)
C57 C60 1.602(16)
C58 H58A 0.9800
C58 H58B 0.9800
C58 H58C 0.9800
C59 H59A 0.9800
C59 H59B 0.9800
C59 H59C 0.9800
C60 H60A 0.9800
C60 H60B 0.9800
C60 H60C 0.9800
C58A H58D 0.9800
C58A H58E 0.9800
C58A H58F 0.9800
C59A H59D 0.9800
C59A H59E 0.9800
C59A H59F 0.9800
C60A H60D 0.9800
C60A H60E 0.9800
C60A H60F 0.9800
C61 C62 1.170(12)
C62 C63A 1.507(19)
C62 C63 1.519(19)
C63 C65 1.532(14)
C63 C64 1.536(14)
C63 C66 1.540(14)
C64 H64A 0.9800
C64 H64B 0.9800
C64 H64C 0.9800
C65 H65A 0.9800
C65 H65B 0.9800
C65 H65C 0.9800
C66 H66A 0.9800
C66 H66B 0.9800
C66 H66C 0.9800
C63A C64A 1.519(19)
C63A C65A 1.529(19)
C63A C66A 1.540(19)
C64A H64D 0.9800
C64A H64E 0.9800
C64A H64F 0.9800
C65A H65D 0.9800
C65A H65E 0.9800
C65A H65F 0.9800
C66A H66D 0.9800
C66A H66E 0.9800
C66A H66F 0.9800
C67 C68 1.197(10)
C68 C69 1.495(11)
C69 C70 1.482(15)
C69 C72 1.540(15)
C69 C71 1.560(14)
C70 H70A 0.9800
C70 H70B 0.9800
C70 H70C 0.9800
C71 H71A 0.9800
C71 H71B 0.9800
C71 H71C 0.9800
C72 H72A 0.9800
C72 H72B 0.9800
C72 H72C 0.9800
C73 C74 1.539(10)
C74 C75 1.387(12)
C75 C76 1.390(12)
C75 H75 0.9500
C76 C77 1.549(10)
C78 C79 1.538(12)
C79 C80 1.395(13)
C80 C81 1.375(12)
C80 H80 0.9500
C81 C82 1.535(13)
C83 C84 1.536(11)
C85 C86 1.532(13)
C87 C88 1.519(14)
